data_1558486
loop_
_publ_author_name
'Poitiers, Nadine Elisabeth'
'Giarrana, Luisa'
'Huch, Volker'
'Zimmer, Michael'
'Scheschkewitz, David'

_publ_section_title
;
 Exohedral functionalization vs. core expansion of siliconoids with Group
 9 metals: catalytic activity in alkene isomerization
;
_journal_name_full 'Chemical Science'
_journal_paper_doi 10.1039/D0SC02861D
_journal_year 2020
_chemical_formula_moiety 'C98 H150 Cl Ge Ir N2 Si6, 0.5(C6 H14)'
_chemical_formula_sum 'C101 H157 Cl Ge Ir N2 Si6'
_chemical_formula_weight 1868.06
_chemical_properties_physical Air-sensitive,Moisture-sensitive
_space_group_crystal_system monoclinic
_space_group_IT_number 14
_space_group_name_Hall '-P 2yn'
_space_group_name_H-M_alt 'P 1 21/n 1'
_atom_sites_solution_hydrogens geom
_audit_creation_method SHELXL-2018/3
_audit_update_record
;
2020-05-04 deposited with the CCDC.	2020-07-02 downloaded from the CCDC.
;
_cell_angle_alpha 90
_cell_angle_beta 106.081(2)
_cell_angle_gamma 90
_cell_formula_units_Z 4
_cell_length_a 15.7711(4)
_cell_length_b 31.3736(8)
_cell_length_c 21.3327(6)
_cell_measurement_reflns_used 9780
_cell_measurement_temperature 152(2)
_cell_measurement_theta_max 26.70
_cell_measurement_theta_min 2.19
_cell_volume 10142.3(5)
_computing_cell_refinement 'Bruker SAINT'
_computing_data_collection 'Bruker APEX2'
_computing_data_reduction 'Bruker SAINT'
_computing_molecular_graphics 'Bruker SHELXTL'
_computing_publication_material 'Bruker SHELXTL'
_computing_structure_refinement 'SHELXL-2018/3 (Sheldrick, 2018)'
_computing_structure_solution 'SHELXS-97 (Sheldrick 2008)'
_diffrn_ambient_temperature 152(2)
_diffrn_measured_fraction_theta_full 1.000
_diffrn_measured_fraction_theta_max 0.998
_diffrn_measurement_device_type 'Bruker APEX-II CCD'
_diffrn_measurement_method '\f and \w scans'
_diffrn_radiation_type MoK\a
_diffrn_radiation_wavelength 0.71073
_diffrn_reflns_av_R_equivalents 0.0473
_diffrn_reflns_av_unetI/netI 0.0257
_diffrn_reflns_Laue_measured_fraction_full 1.000
_diffrn_reflns_Laue_measured_fraction_max 0.998
_diffrn_reflns_limit_h_max 19
_diffrn_reflns_limit_h_min -19
_diffrn_reflns_limit_k_max 39
_diffrn_reflns_limit_k_min -39
_diffrn_reflns_limit_l_max 27
_diffrn_reflns_limit_l_min -27
_diffrn_reflns_number 237683
_diffrn_reflns_point_group_measured_fraction_full 1.000
_diffrn_reflns_point_group_measured_fraction_max 0.998
_diffrn_reflns_theta_full 25.242
_diffrn_reflns_theta_max 26.801
_diffrn_reflns_theta_min 1.187
_exptl_absorpt_coefficient_mu 1.748
_exptl_absorpt_correction_T_max 0.7454
_exptl_absorpt_correction_T_min 0.6349
_exptl_absorpt_correction_type multi-scan
_exptl_absorpt_process_details
; 
 SADABS 2016/2: Krause, L., Herbst-Irmer, R., Sheldrick G.M. & Stalke D., 
 J. Appl. Cryst. 48 (2015) 3-10 
;
_exptl_crystal_colour red
_exptl_crystal_density_diffrn 1.223
_exptl_crystal_description block
_exptl_crystal_F_000 3948
_exptl_crystal_recrystallization_method 'Re-crystallisation from solvent: hexane'
_exptl_crystal_size_max 0.501
_exptl_crystal_size_mid 0.302
_exptl_crystal_size_min 0.284
_refine_diff_density_max 1.172
_refine_diff_density_min -0.942
_refine_diff_density_rms 0.071
_refine_ls_extinction_method none
_refine_ls_goodness_of_fit_ref 1.144
_refine_ls_hydrogen_treatment constr
_refine_ls_matrix_type full
_refine_ls_number_parameters 1147
_refine_ls_number_reflns 21643
_refine_ls_number_restraints 267
_refine_ls_restrained_S_all 1.148
_refine_ls_R_factor_all 0.0437
_refine_ls_R_factor_gt 0.0332
_refine_ls_shift/su_max 0.006
_refine_ls_shift/su_mean 0.000
_refine_ls_structure_factor_coef Fsqd
_refine_ls_weighting_details 'w=1/[\s^2^(Fo^2^)+(0.0199P)^2^+14.2636P] where P=(Fo^2^+2Fc^2^)/3'
_refine_ls_weighting_scheme calc
_refine_ls_wR_factor_gt 0.0676
_refine_ls_wR_factor_ref 0.0711
_reflns_Friedel_coverage 0.000
_reflns_number_gt 18717
_reflns_number_total 21643
_reflns_threshold_expression 'I > 2\s(I)'
_cod_data_source_file d0sc02861d2.cif
_cod_data_source_block sh3966
_cod_original_sg_symbol_H-M 'P 21/n'
_cod_database_code 1558486
_shelx_shelxl_version_number 2018/3
_shelx_space_group_comment
; 
The symmetry employed for this shelxl refinement is uniquely defined 
by the following loop, which should always be used as a source of 
symmetry information in preference to the above space-group names. 
They are only intended as comments. 
;
_shelx_estimated_absorpt_t_min 0.475
_shelx_estimated_absorpt_t_max 0.637

loop_
_space_group_symop_operation_xyz
'x, y, z'
'-x+1/2, y+1/2, -z+1/2'
'-x, -y, -z'
'x-1/2, -y-1/2, z-1/2'

loop_
_atom_site_label
_atom_site_type_symbol
_atom_site_fract_x
_atom_site_fract_y
_atom_site_fract_z
_atom_site_U_iso_or_equiv
_atom_site_adp_type
_atom_site_occupancy
_atom_site_site_symmetry_order
_atom_site_calc_flag
_atom_site_refinement_flags_posn
_atom_site_refinement_flags_adp
_atom_site_refinement_flags_occupancy
_atom_site_disorder_assembly
_atom_site_disorder_group
Ir Ir 0.49129(2) 0.66724(2) 0.07937(2) 0.02125(3) Uani 1 1 d . . . . .
Ge Ge 0.56311(2) 0.70991(2) 0.17304(2) 0.01985(6) Uani 1 1 d . . . . .
Si1 Si 0.66626(5) 0.60049(2) 0.22556(4) 0.01866(15) Uani 1 1 d . . . . .
Si2 Si 0.80270(5) 0.57865(2) 0.21144(4) 0.01855(15) Uani 1 1 d . . . . .
Si3 Si 0.52591(5) 0.62097(2) 0.16963(4) 0.02051(15) Uani 1 1 d . . . . .
Si4 Si 0.62459(5) 0.66279(2) 0.26575(3) 0.01797(14) Uani 1 1 d . . . . .
Si5 Si 0.55116(4) 0.62853(2) 0.33606(3) 0.01665(14) Uani 1 1 d . . . . .
Si6 Si 0.54340(4) 0.57419(2) 0.25765(3) 0.01658(14) Uani 1 1 d . . . . .
Cl1 Cl 0.86944(5) 0.55994(2) 0.30660(3) 0.02795(15) Uani 1 1 d . . . . .
N2 N 0.63076(16) 0.76352(7) 0.17197(12) 0.0269(5) Uani 1 1 d . . . . .
N1 N 0.50310(16) 0.76309(7) 0.19074(12) 0.0253(5) Uani 1 1 d . . . . .
C1 C 0.5682(2) 0.78771(9) 0.18388(14) 0.0269(6) Uani 1 1 d . . . . .
C2 C 0.4128(2) 0.77543(10) 0.19255(15) 0.0319(7) Uani 1 1 d . . . . .
C3 C 0.4147(2) 0.80440(12) 0.25034(17) 0.0443(9) Uani 1 1 d . . . . .
H3A H 0.443779 0.831327 0.245482 0.066 Uiso 1 1 calc R U . . .
H3B H 0.447450 0.790373 0.290879 0.066 Uiso 1 1 calc R U . . .
H3C H 0.354229 0.810114 0.251798 0.066 Uiso 1 1 calc R U . . .
C4 C 0.3676(2) 0.73381(11) 0.1988(2) 0.0507(10) Uani 1 1 d . . . . .
H4A H 0.308083 0.739588 0.202496 0.076 Uiso 1 1 calc R U . . .
H4B H 0.401639 0.718635 0.237820 0.076 Uiso 1 1 calc R U . . .
H4C H 0.363659 0.716223 0.160134 0.076 Uiso 1 1 calc R U . . .
C5 C 0.3611(2) 0.79720(12) 0.12940(17) 0.0450(9) Uani 1 1 d . . . . .
H5A H 0.358372 0.778278 0.092344 0.068 Uiso 1 1 calc R U . . .
H5B H 0.390616 0.823831 0.123741 0.068 Uiso 1 1 calc R U . . .
H5C H 0.301113 0.803455 0.131630 0.068 Uiso 1 1 calc R U . . .
C6A C 0.5661(4) 0.83544(8) 0.1845(2) 0.0402(12) Uani 0.601(5) 1 d G U P A 1
C7A C 0.6000(4) 0.85714(12) 0.2429(2) 0.0490(11) Uani 0.601(5) 1 d G U P A 1
H7A H 0.621014 0.841702 0.282448 0.059 Uiso 0.601(5) 1 calc R U P A 1
C8A C 0.6033(3) 0.90141(12) 0.2433(2) 0.0528(12) Uani 0.601(5) 1 d G U P A 1
H8A H 0.626428 0.916240 0.283240 0.063 Uiso 0.601(5) 1 calc R U P A 1
C9A C 0.5726(3) 0.92400(8) 0.1854(2) 0.0510(12) Uani 0.601(5) 1 d G U P A 1
H9A H 0.574756 0.954261 0.185722 0.061 Uiso 0.601(5) 1 calc R U P A 1
C10A C 0.5386(3) 0.90231(12) 0.1270(2) 0.0548(13) Uani 0.601(5) 1 d G U P A 1
H10A H 0.517670 0.917743 0.087410 0.066 Uiso 0.601(5) 1 calc R U P A 1
C11A C 0.5354(4) 0.85803(12) 0.1265(2) 0.0469(12) Uani 0.601(5) 1 d G U P A 1
H11A H 0.512255 0.843204 0.086617 0.056 Uiso 0.601(5) 1 calc R U P A 1
C6B C 0.5833(6) 0.83447(13) 0.1982(4) 0.0423(14) Uani 0.399(5) 1 d G U P A 2
C7B C 0.6307(6) 0.84568(17) 0.2612(3) 0.0483(14) Uani 0.399(5) 1 d G U P A 2
H7B H 0.653514 0.824143 0.292693 0.058 Uiso 0.399(5) 1 calc R U P A 2
C8B C 0.6447(5) 0.8884(2) 0.2782(3) 0.0536(15) Uani 0.399(5) 1 d G U P A 2
H8B H 0.677077 0.896063 0.321277 0.064 Uiso 0.399(5) 1 calc R U P A 2
C9B C 0.6113(5) 0.91991(13) 0.2322(4) 0.0513(14) Uani 0.399(5) 1 d G U P A 2
H9B H 0.620873 0.949109 0.243800 0.062 Uiso 0.399(5) 1 calc R U P A 2
C10B C 0.5639(5) 0.90870(17) 0.1692(3) 0.0501(13) Uani 0.399(5) 1 d G U P A 2
H10B H 0.541107 0.930237 0.137739 0.060 Uiso 0.399(5) 1 calc R U P A 2
C11B C 0.5499(6) 0.8660(2) 0.1522(3) 0.0463(12) Uani 0.399(5) 1 d G U P A 2
H11B H 0.517544 0.858317 0.109153 0.056 Uiso 0.399(5) 1 calc R U P A 2
C12 C 0.7186(2) 0.77453(10) 0.1653(2) 0.0455(9) Uani 1 1 d . . . . .
C13A C 0.7708(11) 0.7866(6) 0.2437(10) 0.058(4) Uani 0.46(2) 1 d . U P B 1
H13A H 0.834678 0.786835 0.249807 0.088 Uiso 0.46(2) 1 calc R U P B 1
H13B H 0.756257 0.765110 0.272524 0.088 Uiso 0.46(2) 1 calc R U P B 1
H13C H 0.751592 0.814704 0.254338 0.088 Uiso 0.46(2) 1 calc R U P B 1
C14A C 0.7257(12) 0.8116(6) 0.1265(11) 0.058(3) Uani 0.46(2) 1 d . U P B 1
H14A H 0.683461 0.809026 0.083205 0.087 Uiso 0.46(2) 1 calc R U P B 1
H14B H 0.785682 0.813406 0.121841 0.087 Uiso 0.46(2) 1 calc R U P B 1
H14C H 0.712609 0.837331 0.148048 0.087 Uiso 0.46(2) 1 calc R U P B 1
C13B C 0.7825(9) 0.7937(5) 0.2179(9) 0.061(3) Uani 0.54(2) 1 d . U P B 2
H1DD H 0.789691 0.776504 0.257378 0.073 Uiso 0.54(2) 1 calc R U P B 2
H13E H 0.762945 0.822454 0.225446 0.073 Uiso 0.54(2) 1 calc R U P B 2
H13F H 0.839038 0.795507 0.207335 0.073 Uiso 0.54(2) 1 calc R U P B 2
C14B C 0.7016(11) 0.8043(5) 0.1009(9) 0.054(3) Uani 0.54(2) 1 d . U P B 2
H14D H 0.755368 0.805463 0.086423 0.082 Uiso 0.54(2) 1 calc R U P B 2
H14E H 0.685681 0.833109 0.111192 0.082 Uiso 0.54(2) 1 calc R U P B 2
H14F H 0.653374 0.792242 0.065992 0.082 Uiso 0.54(2) 1 calc R U P B 2
C15 C 0.7551(2) 0.73323(11) 0.1456(2) 0.0509(10) Uani 1 1 d . . . . .
H15A H 0.716722 0.723422 0.103730 0.076 Uiso 1 1 calc R U . . .
H15B H 0.757388 0.711468 0.179021 0.076 Uiso 1 1 calc R U . . .
H15C H 0.814664 0.738213 0.141504 0.076 Uiso 1 1 calc R U . . .
C16 C 0.5061(2) 0.70694(9) 0.00075(14) 0.0295(7) Uani 1 1 d . . . . .
H16 H 0.559602 0.725567 0.012551 0.035 Uiso 1 1 calc R U . . .
C17 C 0.4354(2) 0.72236(9) 0.02215(14) 0.0295(7) Uani 1 1 d . . . . .
H17 H 0.447452 0.749988 0.046361 0.035 Uiso 1 1 calc R U . . .
C18 C 0.3397(2) 0.71570(11) -0.01574(17) 0.0427(8) Uani 1 1 d . . . . .
H18A H 0.335467 0.713755 -0.062826 0.051 Uiso 1 1 calc R U . . .
H18B H 0.304804 0.740745 -0.009321 0.051 Uiso 1 1 calc R U . . .
C19 C 0.2996(2) 0.67527(12) 0.0052(2) 0.0500(10) Uani 1 1 d . . . . .
H19A H 0.272914 0.682727 0.040612 0.060 Uiso 1 1 calc R U . . .
H19B H 0.251740 0.664817 -0.032250 0.060 Uiso 1 1 calc R U . . .
C20 C 0.3653(2) 0.63993(10) 0.02835(16) 0.0373(8) Uani 1 1 d . . . . .
H20 H 0.344629 0.616962 0.053103 0.045 Uiso 1 1 calc R U . . .
C21 C 0.4265(2) 0.62629(9) -0.00367(14) 0.0328(7) Uani 1 1 d . . . . .
H21 H 0.442502 0.595438 0.002766 0.039 Uiso 1 1 calc R U . . .
C22 C 0.4316(3) 0.64440(11) -0.06863(16) 0.0482(9) Uani 1 1 d . . . . .
H22A H 0.371697 0.653235 -0.094105 0.058 Uiso 1 1 calc R U . . .
H22B H 0.451428 0.621629 -0.093442 0.058 Uiso 1 1 calc R U . . .
C23 C 0.4941(2) 0.68262(11) -0.06221(15) 0.0381(8) Uani 1 1 d . . . . .
H23A H 0.552351 0.672380 -0.064835 0.046 Uiso 1 1 calc R U . . .
H23B H 0.470504 0.702220 -0.099332 0.046 Uiso 1 1 calc R U . . .
C24 C 0.51627(17) 0.51534(8) 0.26511(13) 0.0204(5) Uani 1 1 d . . . . .
C25 C 0.43733(18) 0.49651(9) 0.22592(14) 0.0240(6) Uani 1 1 d . . . . .
C26 C 0.42390(19) 0.45289(9) 0.23132(15) 0.0296(7) Uani 1 1 d . . . . .
H26 H 0.371642 0.440496 0.204087 0.036 Uiso 1 1 calc R U . . .
C27 C 0.4831(2) 0.42687(9) 0.27443(16) 0.0312(7) Uani 1 1 d . . . . .
C28 C 0.5580(2) 0.44566(9) 0.31382(15) 0.0288(6) Uani 1 1 d . . . . .
H28 H 0.598634 0.428597 0.344981 0.035 Uiso 1 1 calc R U . . .
C29 C 0.57634(18) 0.48900(9) 0.30942(14) 0.0234(6) Uani 1 1 d . . . . .
C30 C 0.36790(18) 0.52183(10) 0.17679(14) 0.0281(6) Uani 1 1 d . . . . .
H30 H 0.372232 0.552029 0.192335 0.034 Uiso 1 1 calc R U . . .
C31 C 0.3850(2) 0.52180(12) 0.10988(16) 0.0418(8) Uani 1 1 d . . . . .
H31A H 0.384860 0.492397 0.094333 0.063 Uiso 1 1 calc R U . . .
H31B H 0.442425 0.534896 0.113119 0.063 Uiso 1 1 calc R U . . .
H31C H 0.338553 0.538076 0.079148 0.063 Uiso 1 1 calc R U . . .
C32 C 0.2735(2) 0.50669(12) 0.17056(19) 0.0446(9) Uani 1 1 d . . . . .
H32A H 0.231599 0.528711 0.148685 0.067 Uiso 1 1 calc R U . . .
H32B H 0.266420 0.501353 0.214098 0.067 Uiso 1 1 calc R U . . .
H32C H 0.262064 0.480348 0.144914 0.067 Uiso 1 1 calc R U . . .
C33 C 0.4668(2) 0.37905(10) 0.27518(18) 0.0417(8) Uani 1 1 d . . . . .
H33 H 0.401445 0.374869 0.263629 0.050 Uiso 1 1 calc R U . . .
C34 C 0.4989(3) 0.35762(12) 0.2221(2) 0.0654(13) Uani 1 1 d . . . . .
H34A H 0.461737 0.366516 0.179272 0.098 Uiso 1 1 calc R U . . .
H34B H 0.495356 0.326607 0.226310 0.098 Uiso 1 1 calc R U . . .
H34C H 0.560160 0.365904 0.226604 0.098 Uiso 1 1 calc R U . . .
C35 C 0.5047(4) 0.35879(12) 0.3405(2) 0.0732(14) Uani 1 1 d . . . . .
H35A H 0.485038 0.329081 0.339102 0.110 Uiso 1 1 calc R U . . .
H35B H 0.484449 0.374338 0.373584 0.110 Uiso 1 1 calc R U . . .
H35C H 0.569231 0.359712 0.351730 0.110 Uiso 1 1 calc R U . . .
C36 C 0.66394(19) 0.50457(9) 0.35446(15) 0.0280(6) Uani 1 1 d . . . . .
H36 H 0.669158 0.535719 0.346323 0.034 Uiso 1 1 calc R U . . .
C37 C 0.7406(2) 0.48197(11) 0.33810(18) 0.0381(8) Uani 1 1 d . . . . .
H37A H 0.736949 0.451296 0.345664 0.057 Uiso 1 1 calc R U . . .
H37B H 0.796446 0.493082 0.365899 0.057 Uiso 1 1 calc R U . . .
H37C H 0.737627 0.486980 0.292199 0.057 Uiso 1 1 calc R U . . .
C38 C 0.6692(2) 0.49877(10) 0.42657(15) 0.0371(7) Uani 1 1 d . . . . .
H38A H 0.620288 0.514083 0.436511 0.056 Uiso 1 1 calc R U . . .
H38B H 0.725379 0.510143 0.453442 0.056 Uiso 1 1 calc R U . . .
H38C H 0.665164 0.468384 0.435980 0.056 Uiso 1 1 calc R U . . .
C39 C 0.82171(17) 0.52920(8) 0.16507(13) 0.0208(5) Uani 1 1 d . . . . .
C40 C 0.90995(18) 0.52017(9) 0.16502(14) 0.0243(6) Uani 1 1 d . . . . .
C41 C 0.9275(2) 0.48545(10) 0.12971(15) 0.0320(7) Uani 1 1 d . . . . .
H41 H 0.986969 0.479833 0.130459 0.038 Uiso 1 1 calc R U . . .
C42 C 0.8620(2) 0.45883(10) 0.09363(16) 0.0347(7) Uani 1 1 d . . . . .
C43 C 0.7764(2) 0.46742(10) 0.09489(15) 0.0316(7) Uani 1 1 d . . . . .
H43 H 0.730416 0.449454 0.070755 0.038 Uiso 1 1 calc R U . . .
C44 C 0.75456(18) 0.50122(9) 0.12992(13) 0.0246(6) Uani 1 1 d . . . . .
C45 C 0.65786(18) 0.50592(10) 0.12720(15) 0.0291(7) Uani 1 1 d . . . . .
H45 H 0.652912 0.529061 0.158237 0.035 Uiso 1 1 calc R U . . .
C46 C 0.6031(2) 0.51907(14) 0.05902(18) 0.0498(10) Uani 1 1 d . . . . .
H46A H 0.608647 0.497342 0.027375 0.075 Uiso 1 1 calc R U . . .
H46B H 0.624613 0.546457 0.047425 0.075 Uiso 1 1 calc R U . . .
H46C H 0.541062 0.521850 0.058519 0.075 Uiso 1 1 calc R U . . .
C47 C 0.6215(2) 0.46498(11) 0.14871(19) 0.0450(9) Uani 1 1 d . . . . .
H47A H 0.561515 0.470046 0.151816 0.068 Uiso 1 1 calc R U . . .
H47B H 0.659349 0.456188 0.191405 0.068 Uiso 1 1 calc R U . . .
H47C H 0.620434 0.442431 0.116697 0.068 Uiso 1 1 calc R U . . .
C48 C 0.8819(3) 0.42237(12) 0.05329(19) 0.0475(9) Uani 1 1 d . . . . .
H48A H 0.833826 0.400788 0.048331 0.057 Uiso 0.49(2) 1 calc R U P C 1
H48B H 0.822787 0.409948 0.031170 0.057 Uiso 0.51(2) 1 calc R U P C 2
C49A C 0.9751(12) 0.3992(6) 0.0918(9) 0.076(5) Uani 0.49(2) 1 d . U P C 1
H49A H 0.979419 0.371558 0.071543 0.115 Uiso 0.49(2) 1 calc R U P C 1
H49B H 0.976874 0.394983 0.137637 0.115 Uiso 0.49(2) 1 calc R U P C 1
H49C H 1.024674 0.417297 0.089136 0.115 Uiso 0.49(2) 1 calc R U P C 1
C50A C 0.8813(17) 0.4357(9) -0.0078(14) 0.086(6) Uani 0.49(2) 1 d . U P C 1
H50A H 0.832276 0.455602 -0.024227 0.103 Uiso 0.49(2) 1 calc R U P C 1
H50B H 0.873914 0.411016 -0.036989 0.103 Uiso 0.49(2) 1 calc R U P C 1
H50C H 0.937140 0.449980 -0.005965 0.103 Uiso 0.49(2) 1 calc R U P C 1
C49B C 0.9287(14) 0.3892(6) 0.0872(8) 0.076(4) Uani 0.51(2) 1 d . U P C 2
H49D H 0.895045 0.376086 0.114544 0.091 Uiso 0.51(2) 1 calc R U P C 2
H49E H 0.985237 0.399610 0.114961 0.091 Uiso 0.51(2) 1 calc R U P C 2
H49F H 0.939407 0.367931 0.056615 0.091 Uiso 0.51(2) 1 calc R U P C 2
C50B C 0.9178(17) 0.4391(8) -0.0045(14) 0.079(5) Uani 0.51(2) 1 d . U P C 2
H50D H 0.915789 0.415944 -0.035711 0.118 Uiso 0.51(2) 1 calc R U P C 2
H50E H 0.978818 0.448846 0.012995 0.118 Uiso 0.51(2) 1 calc R U P C 2
H50F H 0.881007 0.462807 -0.026489 0.118 Uiso 0.51(2) 1 calc R U P C 2
C51 C 0.99015(18) 0.54570(10) 0.20246(15) 0.0272(6) Uani 1 1 d . . . . .
H51 H 0.968822 0.569589 0.225170 0.033 Uiso 1 1 calc R U . . .
C52 C 1.0528(2) 0.51835(11) 0.25443(17) 0.0380(8) Uani 1 1 d . . . . .
H52A H 1.077285 0.495559 0.233255 0.057 Uiso 1 1 calc R U . . .
H52B H 1.020497 0.505816 0.283049 0.057 Uiso 1 1 calc R U . . .
H52C H 1.100971 0.536150 0.280307 0.057 Uiso 1 1 calc R U . . .
C53 C 1.0386(2) 0.56522(11) 0.15633(17) 0.0383(8) Uani 1 1 d . . . . .
H53A H 1.061445 0.542391 0.134142 0.057 Uiso 1 1 calc R U . . .
H53B H 1.087822 0.582738 0.181443 0.057 Uiso 1 1 calc R U . . .
H53C H 0.997713 0.583020 0.123873 0.057 Uiso 1 1 calc R U . . .
C54 C 0.85757(17) 0.62604(9) 0.18280(13) 0.0222(6) Uani 1 1 d . . . . .
C55 C 0.91991(18) 0.65367(9) 0.22357(14) 0.0254(6) Uani 1 1 d . . . . .
C56 C 0.97103(19) 0.68018(9) 0.19612(15) 0.0292(7) Uani 1 1 d . . . . .
H56 H 1.015985 0.696912 0.224242 0.035 Uiso 1 1 calc R U . . .
C57 C 0.9587(2) 0.68300(10) 0.12958(15) 0.0295(7) Uani 1 1 d . . . . .
C58 C 0.89129(19) 0.65946(9) 0.08969(14) 0.0287(7) Uani 1 1 d . . . . .
H58 H 0.878737 0.662783 0.043759 0.034 Uiso 1 1 calc R U . . .
C59 C 0.84080(18) 0.63090(9) 0.11446(14) 0.0244(6) Uani 1 1 d . . . . .
C60 C 0.9369(2) 0.65712(10) 0.29758(15) 0.0323(7) Uani 1 1 d . . . . .
H60 H 0.891290 0.639564 0.310166 0.039 Uiso 1 1 calc R U . . .
C61 C 1.0271(2) 0.63956(13) 0.33390(17) 0.0474(9) Uani 1 1 d . . . . .
H61A H 1.031482 0.609743 0.321473 0.071 Uiso 1 1 calc R U . . .
H61B H 1.034739 0.641325 0.381005 0.071 Uiso 1 1 calc R U . . .
H61C H 1.073233 0.656325 0.322606 0.071 Uiso 1 1 calc R U . . .
C62 C 0.9273(3) 0.70298(12) 0.31835(19) 0.0542(10) Uani 1 1 d . . . . .
H62A H 0.968710 0.721274 0.303995 0.081 Uiso 1 1 calc R U . . .
H62B H 0.940195 0.704341 0.365958 0.081 Uiso 1 1 calc R U . . .
H62C H 0.866827 0.712789 0.298427 0.081 Uiso 1 1 calc R U . . .
C63 C 1.0167(2) 0.71082(11) 0.10033(17) 0.0372(8) Uani 1 1 d . . . . .
H63A H 0.978587 0.730261 0.067082 0.045 Uiso 0.785(5) 1 calc R U P D 1
H63B H 0.996189 0.704013 0.052714 0.045 Uiso 0.215(5) 1 calc R U P D 2
C64A C 1.0713(3) 0.68181(15) 0.0668(3) 0.0449(12) Uani 0.785(5) 1 d . U P D 1
H64A H 1.031152 0.664806 0.032647 0.067 Uiso 0.785(5) 1 calc R U P D 1
H64B H 1.108861 0.662784 0.099271 0.067 Uiso 0.785(5) 1 calc R U P D 1
H64C H 1.108351 0.699603 0.047248 0.067 Uiso 0.785(5) 1 calc R U P D 1
C65A C 1.0857(3) 0.73762(14) 0.1509(2) 0.0439(12) Uani 0.785(5) 1 d . U P D 1
H65A H 1.119252 0.755203 0.128203 0.066 Uiso 0.785(5) 1 calc R U P D 1
H65B H 1.126029 0.718524 0.181501 0.066 Uiso 0.785(5) 1 calc R U P D 1
H65C H 1.055374 0.756061 0.174847 0.066 Uiso 0.785(5) 1 calc R U P D 1
C64B C 1.0995(12) 0.7015(6) 0.1159(10) 0.053(3) Uani 0.215(5) 1 d . U P D 2
H64D H 1.125185 0.705975 0.162829 0.080 Uiso 0.215(5) 1 calc R U P D 2
H64E H 1.129508 0.719823 0.091579 0.080 Uiso 0.215(5) 1 calc R U P D 2
H64F H 1.106823 0.671583 0.105225 0.080 Uiso 0.215(5) 1 calc R U P D 2
C65B C 0.9831(13) 0.7578(6) 0.1041(10) 0.058(4) Uani 0.215(5) 1 d . U P D 2
H65D H 0.988263 0.765132 0.149659 0.088 Uiso 0.215(5) 1 calc R U P D 2
H65E H 0.921195 0.759961 0.078479 0.088 Uiso 0.215(5) 1 calc R U P D 2
H65F H 1.018898 0.777518 0.086490 0.088 Uiso 0.215(5) 1 calc R U P D 2
C66 C 0.76816(19) 0.60657(10) 0.06565(14) 0.0281(6) Uani 1 1 d . . . . .
H66 H 0.739939 0.587093 0.091094 0.034 Uiso 1 1 calc R U . . .
C67 C 0.6965(2) 0.63664(11) 0.02669(16) 0.0383(8) Uani 1 1 d . . . . .
H67A H 0.722320 0.656632 0.001827 0.057 Uiso 1 1 calc R U . . .
H67B H 0.671131 0.652559 0.056686 0.057 Uiso 1 1 calc R U . . .
H67C H 0.650051 0.620010 -0.003416 0.057 Uiso 1 1 calc R U . . .
C68 C 0.8033(2) 0.57881(11) 0.01917(15) 0.0384(8) Uani 1 1 d . . . . .
H68A H 0.754477 0.562813 -0.009612 0.058 Uiso 1 1 calc R U . . .
H68B H 0.847409 0.558851 0.044572 0.058 Uiso 1 1 calc R U . . .
H68C H 0.830572 0.597039 -0.007151 0.058 Uiso 1 1 calc R U . . .
C69 C 0.60521(17) 0.61028(8) 0.42433(13) 0.0198(5) Uani 1 1 d . . . . .
C70 C 0.54924(18) 0.59228(9) 0.45918(14) 0.0241(6) Uani 1 1 d . . . . .
C71 C 0.5831(2) 0.58071(9) 0.52433(14) 0.0285(6) Uani 1 1 d . . . . .
H71 H 0.544196 0.568496 0.546348 0.034 Uiso 1 1 calc R U . . .
C72 C 0.6703(2) 0.58617(10) 0.55830(14) 0.0293(6) Uani 1 1 d . . . . .
C73 C 0.72546(19) 0.60304(9) 0.52394(14) 0.0265(6) Uani 1 1 d . . . . .
H73 H 0.785891 0.607351 0.546333 0.032 Uiso 1 1 calc R U . . .
C74 C 0.69623(18) 0.61398(8) 0.45797(13) 0.0215(6) Uani 1 1 d . . . . .
C75 C 0.45163(18) 0.58312(10) 0.42896(15) 0.0307(7) Uani 1 1 d . . . . .
H75 H 0.436393 0.592943 0.382582 0.037 Uiso 1 1 calc R U . . .
C76 C 0.4306(2) 0.53560(11) 0.42819(18) 0.0439(9) Uani 1 1 d . . . . .
H76A H 0.367584 0.531168 0.407422 0.066 Uiso 1 1 calc R U . . .
H76B H 0.445681 0.524820 0.473042 0.066 Uiso 1 1 calc R U . . .
H76C H 0.465169 0.520293 0.403604 0.066 Uiso 1 1 calc R U . . .
C77 C 0.3946(2) 0.60869(13) 0.46322(17) 0.0463(9) Uani 1 1 d . . . . .
H77A H 0.406515 0.639178 0.460375 0.069 Uiso 1 1 calc R U . . .
H77B H 0.408737 0.600184 0.509165 0.069 Uiso 1 1 calc R U . . .
H77C H 0.332106 0.603043 0.442026 0.069 Uiso 1 1 calc R U . . .
C78 C 0.7052(2) 0.57197(11) 0.62863(15) 0.0401(8) Uani 1 1 d . . . . .
H78 H 0.654166 0.560588 0.642772 0.048 Uiso 1 1 calc R U . . .
C79 C 0.7440(3) 0.60924(15) 0.67338(18) 0.0677(13) Uani 1 1 d . . . . .
H79A H 0.798631 0.618783 0.664336 0.102 Uiso 1 1 calc R U . . .
H79B H 0.756887 0.600099 0.718980 0.102 Uiso 1 1 calc R U . . .
H79C H 0.701518 0.632773 0.665551 0.102 Uiso 1 1 calc R U . . .
C80 C 0.7714(2) 0.53624(14) 0.6350(2) 0.0618(12) Uani 1 1 d . . . . .
H80A H 0.745271 0.513199 0.604778 0.093 Uiso 1 1 calc R U . . .
H80B H 0.787762 0.525373 0.679782 0.093 Uiso 1 1 calc R U . . .
H80C H 0.824180 0.547016 0.624427 0.093 Uiso 1 1 calc R U . . .
C81 C 0.76667(17) 0.62828(9) 0.42575(13) 0.0243(6) Uani 1 1 d . . . . .
H81 H 0.741641 0.625268 0.377478 0.029 Uiso 1 1 calc R U . . .
C82 C 0.7929(2) 0.67472(10) 0.44023(17) 0.0379(8) Uani 1 1 d . . . . .
H82A H 0.840997 0.681877 0.421215 0.057 Uiso 1 1 calc R U . . .
H82B H 0.812637 0.679075 0.487552 0.057 Uiso 1 1 calc R U . . .
H82C H 0.742023 0.693090 0.421259 0.057 Uiso 1 1 calc R U . . .
C83 C 0.84925(19) 0.60077(11) 0.44645(15) 0.0350(7) Uani 1 1 d . . . . .
H83A H 0.832814 0.570662 0.439422 0.052 Uiso 1 1 calc R U . . .
H83B H 0.878651 0.605561 0.492775 0.052 Uiso 1 1 calc R U . . .
H83C H 0.889443 0.608376 0.420475 0.052 Uiso 1 1 calc R U . . .
C84 C 0.45356(17) 0.66414(9) 0.34109(13) 0.0222(6) Uani 1 1 d . . . . .
C85 C 0.36260(18) 0.65577(9) 0.31264(14) 0.0258(6) Uani 1 1 d . . . . .
C86 C 0.2992(2) 0.68352(11) 0.32396(16) 0.0347(7) Uani 1 1 d . . . . .
H86 H 0.238705 0.677750 0.303616 0.042 Uiso 1 1 calc R U . . .
C87 C 0.3208(2) 0.71891(11) 0.36341(16) 0.0388(8) Uani 1 1 d . . . . .
C88 C 0.4096(2) 0.72730(11) 0.39041(16) 0.0376(8) Uani 1 1 d . . . . .
H88 H 0.426183 0.751916 0.416893 0.045 Uiso 1 1 calc R U . . .
C89 C 0.47547(19) 0.70091(9) 0.38011(14) 0.0284(6) Uani 1 1 d . . . . .
C90 C 0.32876(17) 0.61767(10) 0.26884(14) 0.0270(6) Uani 1 1 d . . . . .
H90 H 0.379867 0.598157 0.271845 0.032 Uiso 1 1 calc R U . . .
C91 C 0.2925(2) 0.63081(11) 0.19759(15) 0.0349(7) Uani 1 1 d . . . . .
H91A H 0.340645 0.641779 0.181379 0.052 Uiso 1 1 calc R U . . .
H91B H 0.247790 0.653060 0.194011 0.052 Uiso 1 1 calc R U . . .
H91C H 0.265731 0.606026 0.171600 0.052 Uiso 1 1 calc R U . . .
C92 C 0.2583(2) 0.59242(12) 0.29020(18) 0.0420(8) Uani 1 1 d . . . . .
H92A H 0.204099 0.609360 0.281859 0.063 Uiso 1 1 calc R U . . .
H92B H 0.279732 0.586039 0.336904 0.063 Uiso 1 1 calc R U . . .
H92C H 0.246011 0.565722 0.265492 0.063 Uiso 1 1 calc R U . . .
C93 C 0.2490(3) 0.74685(14) 0.3774(2) 0.0607(12) Uani 1 1 d . . . . .
H93A H 0.194228 0.737637 0.343857 0.073 Uiso 0.633(10) 1 calc R U P E 1
H93B H 0.286152 0.772618 0.393147 0.073 Uiso 0.367(10) 1 calc R U P E 2
C94 C 0.2320(4) 0.73518(19) 0.4396(3) 0.101(2) Uani 1 1 d . . . . .
H94A H 0.182918 0.752269 0.445774 0.151 Uiso 1 1 calc R U . . .
H94B H 0.284969 0.740623 0.475560 0.151 Uiso 1 1 calc R U . . .
H94C H 0.216750 0.704866 0.438919 0.151 Uiso 1 1 calc R U . . .
C95A C 0.2546(6) 0.7914(3) 0.3649(6) 0.092(3) Uani 0.633(10) 1 d . U P E 1
H95A H 0.204409 0.806198 0.373737 0.111 Uiso 0.633(10) 1 calc R U P E 1
H95B H 0.253536 0.795663 0.319223 0.111 Uiso 0.633(10) 1 calc R U P E 1
H95C H 0.309750 0.802847 0.393357 0.111 Uiso 0.633(10) 1 calc R U P E 1
C95B C 0.1905(11) 0.7652(5) 0.3249(9) 0.094(4) Uani 0.367(10) 1 d . U P E 2
H95D H 0.153768 0.785762 0.340100 0.113 Uiso 0.367(10) 1 calc R U P E 2
H95E H 0.152929 0.743145 0.298708 0.113 Uiso 0.367(10) 1 calc R U P E 2
H95F H 0.222907 0.779990 0.298192 0.113 Uiso 0.367(10) 1 calc R U P E 2
C96 C 0.5706(2) 0.71330(10) 0.41332(15) 0.0335(7) Uani 1 1 d . . . . .
H96 H 0.608995 0.691568 0.400453 0.040 Uiso 1 1 calc R U . . .
C97 C 0.5942(2) 0.75648(11) 0.3897(2) 0.0496(10) Uani 1 1 d . . . . .
H97A H 0.582224 0.756000 0.342115 0.074 Uiso 1 1 calc R U . . .
H97B H 0.656956 0.762348 0.409594 0.074 Uiso 1 1 calc R U . . .
H97C H 0.558641 0.778813 0.402258 0.074 Uiso 1 1 calc R U . . .
C98 C 0.5907(3) 0.71147(13) 0.48789(17) 0.0525(10) Uani 1 1 d . . . . .
H98A H 0.550824 0.730768 0.502189 0.079 Uiso 1 1 calc R U . . .
H98B H 0.651902 0.720175 0.507743 0.079 Uiso 1 1 calc R U . . .
H98C H 0.582069 0.682291 0.501362 0.079 Uiso 1 1 calc R U . . .
C01_1 C 0.6507(11) 0.9155(5) -0.0200(9) 0.167(7) Uiso 0.5 1 d D U P . .
H01A_1 H 0.667725 0.910068 -0.060129 0.250 Uiso 0.5 1 calc R U P . .
H01B_1 H 0.703099 0.923129 0.015139 0.250 Uiso 0.5 1 calc R U P . .
H01C_1 H 0.623882 0.889706 -0.007781 0.250 Uiso 0.5 1 calc R U P . .
C02_1 C 0.5886(8) 0.9496(4) -0.0306(6) 0.087(3) Uiso 0.5 1 d D U P . .
H02A_1 H 0.619052 0.973089 -0.046556 0.105 Uiso 0.5 1 calc R U P . .
H02B_1 H 0.541129 0.940212 -0.069102 0.105 Uiso 0.5 1 calc R U P . .
C03_1 C 0.5459(7) 0.9690(3) 0.0058(6) 0.094(3) Uiso 0.5 1 d D U P . .
H03A_1 H 0.594222 0.976265 0.045028 0.113 Uiso 0.5 1 calc R U P . .
H03B_1 H 0.514404 0.945062 0.019633 0.113 Uiso 0.5 1 calc R U P . .
C04_1 C 0.4850(8) 1.0041(4) 0.0030(7) 0.074(3) Uiso 0.5 1 d D U P . .
H04A_1 H 0.518975 1.029609 -0.002664 0.089 Uiso 0.5 1 calc R U P . .
H04B_1 H 0.439821 1.000128 -0.039261 0.089 Uiso 0.5 1 calc R U P . .
C05_1 C 0.4381(9) 1.0173(5) 0.0440(7) 0.123(5) Uiso 0.5 1 d D U P . .
H05A_1 H 0.484025 1.019988 0.086207 0.147 Uiso 0.5 1 calc R U P . .
H05B_1 H 0.404289 0.991423 0.048703 0.147 Uiso 0.5 1 calc R U P . .
C06_1 C 0.3776(10) 1.0513(5) 0.0472(8) 0.117(5) Uiso 0.5 1 d D U P . .
H06A_1 H 0.358949 1.048462 0.087165 0.176 Uiso 0.5 1 calc R U P . .
H06B_1 H 0.407048 1.078849 0.047386 0.176 Uiso 0.5 1 calc R U P . .
H06C_1 H 0.325809 1.049746 0.009175 0.176 Uiso 0.5 1 calc R U P . .

loop_
_atom_site_aniso_label
_atom_site_aniso_U_11
_atom_site_aniso_U_22
_atom_site_aniso_U_33
_atom_site_aniso_U_23
_atom_site_aniso_U_13
_atom_site_aniso_U_12
Ir 0.02437(5) 0.02003(6) 0.01659(5) 0.00164(4) 0.00107(4) -0.00183(4)
Ge 0.02199(14) 0.01750(14) 0.01857(14) 0.00003(11) 0.00317(11) -0.00042(11)
Si1 0.0160(3) 0.0208(4) 0.0210(4) -0.0011(3) 0.0082(3) -0.0018(3)
Si2 0.0157(3) 0.0236(4) 0.0175(4) 0.0001(3) 0.0066(3) -0.0015(3)
Si3 0.0222(4) 0.0211(4) 0.0162(4) 0.0008(3) 0.0020(3) -0.0030(3)
Si4 0.0192(3) 0.0183(4) 0.0167(3) 0.0001(3) 0.0054(3) -0.0009(3)
Si5 0.0156(3) 0.0193(4) 0.0156(3) -0.0003(3) 0.0052(3) 0.0008(3)
Si6 0.0153(3) 0.0180(4) 0.0169(3) 0.0001(3) 0.0050(3) -0.0019(3)
Cl1 0.0277(3) 0.0352(4) 0.0193(3) 0.0043(3) 0.0037(3) -0.0045(3)
N2 0.0320(13) 0.0195(12) 0.0297(13) -0.0005(10) 0.0093(11) -0.0017(10)
N1 0.0311(13) 0.0197(12) 0.0257(13) 0.0006(10) 0.0088(10) 0.0042(10)
C1 0.0404(17) 0.0203(14) 0.0200(14) 0.0010(11) 0.0080(12) 0.0027(13)
C2 0.0323(16) 0.0305(16) 0.0342(17) 0.0062(13) 0.0115(13) 0.0103(13)
C3 0.049(2) 0.054(2) 0.0355(19) 0.0029(16) 0.0198(16) 0.0184(17)
C4 0.0349(19) 0.043(2) 0.080(3) 0.015(2) 0.0256(19) 0.0078(16)
C5 0.047(2) 0.048(2) 0.038(2) 0.0070(16) 0.0087(16) 0.0205(17)
C6A 0.057(3) 0.0191(18) 0.056(3) -0.0029(18) 0.036(2) -0.0026(18)
C7A 0.069(3) 0.0226(19) 0.064(3) -0.0072(18) 0.033(2) -0.0028(18)
C8A 0.074(3) 0.024(2) 0.069(3) -0.010(2) 0.034(2) -0.004(2)
C9A 0.067(3) 0.022(2) 0.072(3) -0.008(2) 0.033(2) -0.005(2)
C10A 0.069(3) 0.027(2) 0.072(3) 0.004(2) 0.026(3) -0.001(2)
C11A 0.064(2) 0.020(2) 0.063(3) 0.0023(19) 0.029(2) 0.0002(19)
C6B 0.060(3) 0.020(2) 0.059(3) -0.004(2) 0.038(2) -0.003(2)
C7B 0.069(3) 0.021(2) 0.064(3) -0.010(2) 0.034(3) -0.004(2)
C8B 0.074(3) 0.026(3) 0.069(3) -0.010(2) 0.034(3) -0.004(2)
C9B 0.073(3) 0.022(2) 0.069(3) -0.006(2) 0.036(3) -0.005(2)
C10B 0.069(3) 0.021(2) 0.069(3) -0.005(2) 0.034(3) -0.002(2)
C11B 0.065(2) 0.020(2) 0.064(3) -0.003(2) 0.034(2) -0.0017(19)
C12 0.0316(17) 0.0259(17) 0.082(3) 0.0002(17) 0.0210(18) -0.0031(14)
C13A 0.035(6) 0.047(6) 0.081(10) -0.017(6) -0.002(6) -0.011(4)
C14A 0.049(6) 0.043(6) 0.092(10) 0.005(6) 0.038(6) -0.007(5)
C13B 0.046(5) 0.045(5) 0.091(9) -0.017(6) 0.016(5) -0.013(4)
C14B 0.064(7) 0.037(5) 0.079(9) 0.014(5) 0.048(6) 0.002(5)
C15 0.0333(18) 0.0326(19) 0.095(3) -0.0011(19) 0.031(2) 0.0012(15)
C16 0.0414(17) 0.0234(15) 0.0205(14) 0.0069(12) 0.0032(13) -0.0039(13)
C17 0.0371(17) 0.0226(15) 0.0243(15) 0.0052(12) 0.0009(13) 0.0001(12)
C18 0.0379(18) 0.0393(19) 0.040(2) 0.0089(16) -0.0083(15) 0.0046(15)
C19 0.0304(17) 0.056(2) 0.052(2) 0.0127(18) -0.0075(16) -0.0044(16)
C20 0.0356(17) 0.0346(18) 0.0317(17) 0.0067(14) -0.0074(14) -0.0139(14)
C21 0.0512(19) 0.0198(15) 0.0213(15) -0.0005(12) -0.0002(14) -0.0111(14)
C22 0.077(3) 0.0365(19) 0.0236(17) -0.0019(14) 0.0015(17) -0.0102(18)
C23 0.055(2) 0.0363(18) 0.0193(15) 0.0046(13) 0.0050(14) 0.0010(15)
C24 0.0207(13) 0.0215(14) 0.0222(14) -0.0024(11) 0.0111(11) -0.0045(11)
C25 0.0211(13) 0.0289(15) 0.0256(15) -0.0060(12) 0.0123(11) -0.0052(11)
C26 0.0272(15) 0.0305(16) 0.0340(17) -0.0074(13) 0.0133(13) -0.0127(13)
C27 0.0379(17) 0.0239(15) 0.0384(18) -0.0040(13) 0.0216(14) -0.0082(13)
C28 0.0324(16) 0.0219(15) 0.0354(17) 0.0026(12) 0.0148(13) -0.0003(12)
C29 0.0255(14) 0.0213(14) 0.0267(15) 0.0010(11) 0.0126(12) -0.0009(11)
C30 0.0216(14) 0.0320(16) 0.0299(16) -0.0057(13) 0.0055(12) -0.0073(12)
C31 0.044(2) 0.049(2) 0.0292(18) -0.0033(15) 0.0046(15) -0.0050(16)
C32 0.0232(16) 0.050(2) 0.057(2) -0.0012(18) 0.0051(15) -0.0077(15)
C33 0.052(2) 0.0214(16) 0.057(2) -0.0073(15) 0.0242(18) -0.0117(15)
C34 0.094(3) 0.038(2) 0.078(3) -0.017(2) 0.047(3) -0.007(2)
C35 0.119(4) 0.0224(19) 0.078(3) 0.009(2) 0.027(3) -0.016(2)
C36 0.0281(15) 0.0194(14) 0.0331(16) 0.0053(12) 0.0031(12) -0.0024(12)
C37 0.0290(16) 0.0369(18) 0.049(2) 0.0050(16) 0.0119(15) -0.0017(14)
C38 0.0420(18) 0.0315(17) 0.0325(17) 0.0050(14) 0.0018(14) 0.0003(14)
C39 0.0229(13) 0.0228(14) 0.0181(13) 0.0025(11) 0.0078(11) 0.0007(11)
C40 0.0247(14) 0.0274(15) 0.0227(14) 0.0048(12) 0.0096(11) 0.0032(12)
C41 0.0284(15) 0.0376(18) 0.0340(17) 0.0037(14) 0.0153(13) 0.0086(13)
C42 0.0470(19) 0.0315(17) 0.0314(17) -0.0010(14) 0.0207(15) 0.0063(14)
C43 0.0359(17) 0.0315(17) 0.0288(16) -0.0051(13) 0.0110(13) -0.0037(13)
C44 0.0284(15) 0.0257(15) 0.0203(14) -0.0001(11) 0.0079(11) 0.0002(12)
C45 0.0240(14) 0.0350(17) 0.0283(16) -0.0132(13) 0.0071(12) -0.0055(12)
C46 0.0253(17) 0.079(3) 0.041(2) -0.0015(19) 0.0031(15) -0.0064(17)
C47 0.045(2) 0.043(2) 0.055(2) -0.0174(17) 0.0284(18) -0.0170(16)
C48 0.061(2) 0.040(2) 0.050(2) -0.0106(17) 0.0311(19) 0.0068(18)
C49A 0.084(10) 0.074(9) 0.062(5) -0.025(6) 0.005(9) 0.052(8)
C50A 0.137(17) 0.079(7) 0.061(5) -0.011(6) 0.058(11) 0.054(10)
C49B 0.108(11) 0.063(8) 0.055(5) -0.013(5) 0.019(9) 0.040(9)
C50B 0.137(16) 0.069(6) 0.061(6) 0.001(5) 0.078(11) 0.022(10)
C51 0.0196(13) 0.0319(16) 0.0315(16) 0.0043(13) 0.0093(12) 0.0039(12)
C52 0.0245(15) 0.044(2) 0.043(2) 0.0093(16) 0.0063(14) 0.0015(14)
C53 0.0258(16) 0.045(2) 0.047(2) 0.0104(16) 0.0147(14) 0.0015(14)
C54 0.0194(13) 0.0255(14) 0.0246(14) 0.0034(11) 0.0111(11) 0.0020(11)
C55 0.0224(14) 0.0272(15) 0.0296(16) 0.0008(12) 0.0122(12) -0.0008(11)
C56 0.0265(15) 0.0292(16) 0.0358(17) -0.0005(13) 0.0151(13) -0.0059(12)
C57 0.0303(16) 0.0275(15) 0.0378(18) 0.0071(13) 0.0211(14) 0.0027(12)
C58 0.0308(15) 0.0357(17) 0.0242(15) 0.0102(13) 0.0151(12) 0.0075(13)
C59 0.0213(13) 0.0287(15) 0.0248(15) 0.0059(12) 0.0091(11) 0.0054(11)
C60 0.0353(17) 0.0363(18) 0.0279(16) -0.0042(13) 0.0132(13) -0.0136(13)
C61 0.0386(19) 0.067(3) 0.0330(19) -0.0001(17) 0.0045(15) -0.0175(18)
C62 0.083(3) 0.047(2) 0.043(2) -0.0129(18) 0.035(2) -0.019(2)
C63 0.0446(19) 0.0354(18) 0.0405(19) 0.0076(15) 0.0266(16) -0.0054(15)
C64A 0.048(3) 0.044(3) 0.054(3) 0.003(2) 0.033(2) -0.003(2)
C65A 0.047(3) 0.037(2) 0.054(3) 0.010(2) 0.025(2) -0.014(2)
C64B 0.051(6) 0.058(6) 0.056(6) 0.014(6) 0.024(5) -0.010(6)
C65B 0.073(8) 0.055(8) 0.061(8) 0.008(7) 0.039(7) -0.025(7)
C66 0.0279(15) 0.0372(17) 0.0192(14) 0.0058(12) 0.0065(12) 0.0031(13)
C67 0.0311(17) 0.047(2) 0.0321(18) 0.0093(15) 0.0015(14) 0.0047(15)
C68 0.0402(18) 0.048(2) 0.0260(17) -0.0017(15) 0.0082(14) 0.0032(15)
C69 0.0229(13) 0.0208(14) 0.0165(13) -0.0003(10) 0.0066(10) 0.0018(11)
C70 0.0253(14) 0.0261(15) 0.0220(14) 0.0040(11) 0.0082(11) 0.0037(11)
C71 0.0320(16) 0.0314(16) 0.0255(15) 0.0055(12) 0.0135(12) 0.0001(13)
C72 0.0368(17) 0.0309(16) 0.0196(15) 0.0028(12) 0.0071(12) -0.0007(13)
C73 0.0238(14) 0.0317(16) 0.0211(14) -0.0007(12) 0.0014(11) -0.0008(12)
C74 0.0253(14) 0.0211(14) 0.0183(13) -0.0018(11) 0.0063(11) 0.0001(11)
C75 0.0218(14) 0.0444(19) 0.0274(16) 0.0108(14) 0.0093(12) -0.0007(13)
C76 0.0304(17) 0.050(2) 0.047(2) 0.0174(17) 0.0043(15) -0.0100(15)
C77 0.0299(17) 0.075(3) 0.038(2) 0.0119(18) 0.0171(15) 0.0102(17)
C78 0.0394(18) 0.056(2) 0.0211(16) 0.0115(15) 0.0013(14) -0.0137(16)
C79 0.081(3) 0.094(3) 0.0239(19) 0.001(2) 0.0080(19) -0.037(3)
C80 0.042(2) 0.075(3) 0.059(3) 0.039(2) -0.0014(19) 0.000(2)
C81 0.0209(13) 0.0344(16) 0.0160(13) -0.0015(12) 0.0022(11) -0.0003(12)
C82 0.0341(17) 0.0402(19) 0.0417(19) -0.0014(15) 0.0143(15) -0.0098(14)
C83 0.0267(15) 0.053(2) 0.0260(16) -0.0008(14) 0.0088(13) 0.0062(14)
C84 0.0230(13) 0.0263(14) 0.0186(13) 0.0025(11) 0.0080(11) 0.0033(11)
C85 0.0222(14) 0.0327(16) 0.0246(15) 0.0042(12) 0.0102(12) 0.0050(12)
C86 0.0234(15) 0.0461(19) 0.0375(18) 0.0066(15) 0.0133(13) 0.0105(14)
C87 0.0379(18) 0.047(2) 0.0355(18) 0.0032(15) 0.0168(15) 0.0197(15)
C88 0.0449(19) 0.0366(18) 0.0315(17) -0.0081(14) 0.0112(15) 0.0143(15)
C89 0.0318(16) 0.0307(16) 0.0222(15) -0.0020(12) 0.0068(12) 0.0079(13)
C90 0.0136(12) 0.0344(16) 0.0321(16) 0.0012(13) 0.0048(11) 0.0012(11)
C91 0.0291(16) 0.0389(18) 0.0338(18) -0.0003(14) 0.0040(13) 0.0037(14)
C92 0.0249(16) 0.054(2) 0.047(2) 0.0057(17) 0.0106(15) -0.0101(15)
C93 0.053(2) 0.072(3) 0.063(3) -0.001(2) 0.027(2) 0.037(2)
C94 0.107(4) 0.122(5) 0.105(4) 0.016(4) 0.080(4) 0.056(4)
C95A 0.090(6) 0.067(6) 0.147(9) 0.020(5) 0.078(6) 0.043(4)
C95B 0.087(8) 0.079(8) 0.131(11) 0.012(7) 0.054(8) 0.055(6)
C96 0.0338(16) 0.0314(17) 0.0288(16) -0.0129(13) -0.0020(13) 0.0073(13)
C97 0.0365(19) 0.0320(19) 0.067(3) -0.0106(17) -0.0078(18) 0.0007(15)
C98 0.055(2) 0.063(3) 0.0304(19) -0.0233(17) -0.0029(16) 0.0230(19)

loop_
_atom_type_symbol
_atom_type_description
_atom_type_scat_dispersion_real
_atom_type_scat_dispersion_imag
_atom_type_scat_source
C C 0.0033 0.0016 'International Tables Vol C Tables 4.2.6.8 and 6.1.1.4'
H H 0.0000 0.0000 'International Tables Vol C Tables 4.2.6.8 and 6.1.1.4'
N N 0.0061 0.0033 'International Tables Vol C Tables 4.2.6.8 and 6.1.1.4'
Si Si 0.0817 0.0704 'International Tables Vol C Tables 4.2.6.8 and 6.1.1.4'
Ge Ge 0.1547 1.8001 'International Tables Vol C Tables 4.2.6.8 and 6.1.1.4'
Ir Ir -1.4442 7.9887 'International Tables Vol C Tables 4.2.6.8 and 6.1.1.4'
Cl Cl 0.1484 0.1585 'International Tables Vol C Tables 4.2.6.8 and 6.1.1.4'

loop_
_geom_angle_atom_site_label_1
_geom_angle_atom_site_label_2
_geom_angle_atom_site_label_3
_geom_angle
_geom_angle_site_symmetry_1
_geom_angle_site_symmetry_3
_geom_angle_publ_flag
C16 Ir C17 37.95(12) . . ?
C16 Ir C20 96.89(12) . . ?
C17 Ir C20 81.87(12) . . ?
C16 Ir C21 80.61(11) . . ?
C17 Ir C21 89.24(11) . . ?
C20 Ir C21 37.33(13) . . ?
C16 Ir Si3 160.78(9) . . ?
C17 Ir Si3 157.40(9) . . ?
C20 Ir Si3 98.06(9) . . ?
C21 Ir Si3 104.47(8) . . ?
C16 Ir Ge 101.36(8) . . ?
C17 Ir Ge 92.77(8) . . ?
C20 Ir Ge 142.47(10) . . ?
C21 Ir Ge 177.90(8) . . ?
Si3 Ir Ge 73.436(19) . . ?
N2 Ge N1 65.32(10) . . ?
N2 Ge Ir 126.05(7) . . ?
N1 Ge Ir 118.70(7) . . ?
N2 Ge Si4 115.18(7) . . ?
N1 Ge Si4 116.94(7) . . ?
Ir Ge Si4 108.95(2) . . ?
N2 Ge C1 32.64(10) . . ?
N1 Ge C1 32.69(10) . . ?
Ir Ge C1 128.81(7) . . ?
Si4 Ge C1 122.05(7) . . ?
N2 Ge Si3 158.84(7) . . ?
N1 Ge Si3 135.68(7) . . ?
Ir Ge Si3 52.322(16) . . ?
Si4 Ge Si3 57.38(2) . . ?
C1 Ge Si3 168.30(7) . . ?
Si3 Si1 Si4 67.81(3) . . ?
Si3 Si1 Si2 142.96(4) . . ?
Si4 Si1 Si2 131.28(4) . . ?
Si3 Si1 Si6 60.06(3) . . ?
Si4 Si1 Si6 81.24(3) . . ?
Si2 Si1 Si6 141.53(4) . . ?
C54 Si2 C39 108.53(12) . . ?
C54 Si2 Cl1 112.25(9) . . ?
C39 Si2 Cl1 99.54(9) . . ?
C54 Si2 Si1 109.04(9) . . ?
C39 Si2 Si1 125.67(9) . . ?
Cl1 Si2 Si1 100.91(4) . . ?
Si1 Si3 Si6 61.64(3) . . ?
Si1 Si3 Ir 124.75(4) . . ?
Si6 Si3 Ir 173.61(4) . . ?
Si1 Si3 Si4 56.20(3) . . ?
Si6 Si3 Si4 76.63(3) . . ?
Ir Si3 Si4 106.90(3) . . ?
Si1 Si3 Ge 95.67(3) . . ?
Si6 Si3 Ge 128.08(3) . . ?
Ir Si3 Ge 54.243(17) . . ?
Si4 Si3 Ge 53.38(2) . . ?
Si1 Si4 Si5 95.15(4) . . ?
Si1 Si4 Ge 107.59(3) . . ?
Si5 Si4 Ge 128.86(3) . . ?
Si1 Si4 Si3 55.98(3) . . ?
Si5 Si4 Si3 88.82(3) . . ?
Ge Si4 Si3 69.25(3) . . ?
C69 Si5 C84 105.16(11) . . ?
C69 Si5 Si6 113.51(9) . . ?
C84 Si5 Si6 124.78(9) . . ?
C69 Si5 Si4 125.95(9) . . ?
C84 Si5 Si4 107.90(9) . . ?
Si6 Si5 Si4 79.61(3) . . ?
C24 Si6 Si3 133.92(9) . . ?
C24 Si6 Si5 127.27(9) . . ?
Si3 Si6 Si5 94.98(4) . . ?
C24 Si6 Si1 125.37(9) . . ?
Si3 Si6 Si1 58.30(3) . . ?
Si5 Si6 Si1 93.83(3) . . ?
C1 N2 C12 130.9(3) . . ?
C1 N2 Ge 92.97(18) . . ?
C12 N2 Ge 136.0(2) . . ?
C1 N1 C2 128.9(2) . . ?
C1 N1 Ge 92.50(17) . . ?
C2 N1 Ge 136.66(19) . . ?
N2 C1 N1 109.2(2) . . ?
N2 C1 C6A 126.4(3) . . ?
N1 C1 C6A 124.2(3) . . ?
N2 C1 C6B 120.9(5) . . ?
N1 C1 C6B 129.1(5) . . ?
N2 C1 Ge 54.39(14) . . ?
N1 C1 Ge 54.81(14) . . ?
C6A C1 Ge 174.9(3) . . ?
C6B C1 Ge 171.8(4) . . ?
N1 C2 C4 104.9(2) . . ?
N1 C2 C3 111.8(3) . . ?
C4 C2 C3 110.3(3) . . ?
N1 C2 C5 112.0(3) . . ?
C4 C2 C5 108.3(3) . . ?
C3 C2 C5 109.4(3) . . ?
C2 C3 H3A 109.5 . . ?
C2 C3 H3B 109.5 . . ?
H3A C3 H3B 109.5 . . ?
C2 C3 H3C 109.5 . . ?
H3A C3 H3C 109.5 . . ?
H3B C3 H3C 109.5 . . ?
C2 C4 H4A 109.5 . . ?
C2 C4 H4B 109.5 . . ?
H4A C4 H4B 109.5 . . ?
C2 C4 H4C 109.5 . . ?
H4A C4 H4C 109.5 . . ?
H4B C4 H4C 109.5 . . ?
C2 C5 H5A 109.5 . . ?
C2 C5 H5B 109.5 . . ?
H5A C5 H5B 109.5 . . ?
C2 C5 H5C 109.5 . . ?
H5A C5 H5C 109.5 . . ?
H5B C5 H5C 109.5 . . ?
C7A C6A C11A 120.0 . . ?
C7A C6A C1 119.5(3) . . ?
C11A C6A C1 120.4(3) . . ?
C6A C7A C8A 120.0 . . ?
C6A C7A H7A 120.0 . . ?
C8A C7A H7A 120.0 . . ?
C7A C8A C9A 120.0 . . ?
C7A C8A H8A 120.0 . . ?
C9A C8A H8A 120.0 . . ?
C10A C9A C8A 120.0 . . ?
C10A C9A H9A 120.0 . . ?
C8A C9A H9A 120.0 . . ?
C11A C10A C9A 120.0 . . ?
C11A C10A H10A 120.0 . . ?
C9A C10A H10A 120.0 . . ?
C10A C11A C6A 120.0 . . ?
C10A C11A H11A 120.0 . . ?
C6A C11A H11A 120.0 . . ?
C7B C6B C11B 120.0 . . ?
C7B C6B C1 117.1(5) . . ?
C11B C6B C1 122.8(5) . . ?
C8B C7B C6B 120.0 . . ?
C8B C7B H7B 120.0 . . ?
C6B C7B H7B 120.0 . . ?
C7B C8B C9B 120.0 . . ?
C7B C8B H8B 120.0 . . ?
C9B C8B H8B 120.0 . . ?
C10B C9B C8B 120.0 . . ?
C10B C9B H9B 120.0 . . ?
C8B C9B H9B 120.0 . . ?
C9B C10B C11B 120.0 . . ?
C9B C10B H10B 120.0 . . ?
C11B C10B H10B 120.0 . . ?
C10B C11B C6B 120.0 . . ?
C10B C11B H11B 120.0 . . ?
C6B C11B H11B 120.0 . . ?
C13B C12 N2 120.2(8) . . ?
C14A C12 N2 117.8(8) . . ?
C13B C12 C15 109.9(7) . . ?
C14A C12 C15 115.5(9) . . ?
N2 C12 C15 105.3(3) . . ?
C13B C12 C14B 110.0(7) . . ?
N2 C12 C14B 106.1(6) . . ?
C15 C12 C14B 104.1(6) . . ?
C14A C12 C13A 107.1(8) . . ?
N2 C12 C13A 99.7(8) . . ?
C15 C12 C13A 110.2(7) . . ?
C12 C13A H13A 109.5 . . ?
C12 C13A H13B 109.5 . . ?
H13A C13A H13B 109.5 . . ?
C12 C13A H13C 109.5 . . ?
H13A C13A H13C 109.5 . . ?
H13B C13A H13C 109.5 . . ?
C12 C14A H14A 109.5 . . ?
C12 C14A H14B 109.5 . . ?
H14A C14A H14B 109.5 . . ?
C12 C14A H14C 109.5 . . ?
H14A C14A H14C 109.5 . . ?
H14B C14A H14C 109.5 . . ?
C12 C13B H1DD 109.5 . . ?
C12 C13B H13E 109.5 . . ?
H1DD C13B H13E 109.5 . . ?
C12 C13B H13F 109.5 . . ?
H1DD C13B H13F 109.5 . . ?
H13E C13B H13F 109.5 . . ?
C12 C14B H14D 109.5 . . ?
C12 C14B H14E 109.5 . . ?
H14D C14B H14E 109.5 . . ?
C12 C14B H14F 109.5 . . ?
H14D C14B H14F 109.5 . . ?
H14E C14B H14F 109.5 . . ?
C12 C15 H15A 109.5 . . ?
C12 C15 H15B 109.5 . . ?
H15A C15 H15B 109.5 . . ?
C12 C15 H15C 109.5 . . ?
H15A C15 H15C 109.5 . . ?
H15B C15 H15C 109.5 . . ?
C17 C16 C23 123.3(3) . . ?
C17 C16 Ir 71.26(17) . . ?
C23 C16 Ir 112.7(2) . . ?
C17 C16 H16 114.1 . . ?
C23 C16 H16 114.1 . . ?
Ir C16 H16 114.1 . . ?
C16 C17 C18 122.9(3) . . ?
C16 C17 Ir 70.79(16) . . ?
C18 C17 Ir 112.4(2) . . ?
C16 C17 H17 114.4 . . ?
C18 C17 H17 114.4 . . ?
Ir C17 H17 114.4 . . ?
C17 C18 C19 112.8(3) . . ?
C17 C18 H18A 109.0 . . ?
C19 C18 H18A 109.0 . . ?
C17 C18 H18B 109.0 . . ?
C19 C18 H18B 109.0 . . ?
H18A C18 H18B 107.8 . . ?
C20 C19 C18 113.7(3) . . ?
C20 C19 H19A 108.8 . . ?
C18 C19 H19A 108.8 . . ?
C20 C19 H19B 108.8 . . ?
C18 C19 H19B 108.8 . . ?
H19A C19 H19B 107.7 . . ?
C21 C20 C19 124.9(3) . . ?
C21 C20 Ir 72.78(18) . . ?
C19 C20 Ir 109.1(2) . . ?
C21 C20 H20 114.1 . . ?
C19 C20 H20 114.1 . . ?
Ir C20 H20 114.1 . . ?
C20 C21 C22 123.4(3) . . ?
C20 C21 Ir 69.89(17) . . ?
C22 C21 Ir 112.7(2) . . ?
C20 C21 H21 114.3 . . ?
C22 C21 H21 114.3 . . ?
Ir C21 H21 114.3 . . ?
C21 C22 C23 113.9(3) . . ?
C21 C22 H22A 108.8 . . ?
C23 C22 H22A 108.8 . . ?
C21 C22 H22B 108.8 . . ?
C23 C22 H22B 108.8 . . ?
H22A C22 H22B 107.7 . . ?
C16 C23 C22 113.2(3) . . ?
C16 C23 H23A 108.9 . . ?
C22 C23 H23A 108.9 . . ?
C16 C23 H23B 108.9 . . ?
C22 C23 H23B 108.9 . . ?
H23A C23 H23B 107.8 . . ?
C29 C24 C25 117.9(2) . . ?
C29 C24 Si6 119.9(2) . . ?
C25 C24 Si6 122.1(2) . . ?
C26 C25 C24 119.2(3) . . ?
C26 C25 C30 118.3(3) . . ?
C24 C25 C30 122.5(2) . . ?
C27 C26 C25 123.0(3) . . ?
C27 C26 H26 118.5 . . ?
C25 C26 H26 118.5 . . ?
C28 C27 C26 117.4(3) . . ?
C28 C27 C33 122.2(3) . . ?
C26 C27 C33 120.3(3) . . ?
C27 C28 C29 122.2(3) . . ?
C27 C28 H28 118.9 . . ?
C29 C28 H28 118.9 . . ?
C28 C29 C24 120.2(3) . . ?
C28 C29 C36 115.8(3) . . ?
C24 C29 C36 123.9(2) . . ?
C25 C30 C31 111.5(3) . . ?
C25 C30 C32 113.4(3) . . ?
C31 C30 C32 109.7(3) . . ?
C25 C30 H30 107.3 . . ?
C31 C30 H30 107.3 . . ?
C32 C30 H30 107.3 . . ?
C30 C31 H31A 109.5 . . ?
C30 C31 H31B 109.5 . . ?
H31A C31 H31B 109.5 . . ?
C30 C31 H31C 109.5 . . ?
H31A C31 H31C 109.5 . . ?
H31B C31 H31C 109.5 . . ?
C30 C32 H32A 109.5 . . ?
C30 C32 H32B 109.5 . . ?
H32A C32 H32B 109.5 . . ?
C30 C32 H32C 109.5 . . ?
H32A C32 H32C 109.5 . . ?
H32B C32 H32C 109.5 . . ?
C35 C33 C34 112.1(4) . . ?
C35 C33 C27 113.8(3) . . ?
C34 C33 C27 109.7(3) . . ?
C35 C33 H33 107.0 . . ?
C34 C33 H33 107.0 . . ?
C27 C33 H33 107.0 . . ?
C33 C34 H34A 109.5 . . ?
C33 C34 H34B 109.5 . . ?
H34A C34 H34B 109.5 . . ?
C33 C34 H34C 109.5 . . ?
H34A C34 H34C 109.5 . . ?
H34B C34 H34C 109.5 . . ?
C33 C35 H35A 109.5 . . ?
C33 C35 H35B 109.5 . . ?
H35A C35 H35B 109.5 . . ?
C33 C35 H35C 109.5 . . ?
H35A C35 H35C 109.5 . . ?
H35B C35 H35C 109.5 . . ?
C37 C36 C29 110.1(2) . . ?
C37 C36 C38 110.5(3) . . ?
C29 C36 C38 112.5(2) . . ?
C37 C36 H36 107.9 . . ?
C29 C36 H36 107.9 . . ?
C38 C36 H36 107.9 . . ?
C36 C37 H37A 109.5 . . ?
C36 C37 H37B 109.5 . . ?
H37A C37 H37B 109.5 . . ?
C36 C37 H37C 109.5 . . ?
H37A C37 H37C 109.5 . . ?
H37B C37 H37C 109.5 . . ?
C36 C38 H38A 109.5 . . ?
C36 C38 H38B 109.5 . . ?
H38A C38 H38B 109.5 . . ?
C36 C38 H38C 109.5 . . ?
H38A C38 H38C 109.5 . . ?
H38B C38 H38C 109.5 . . ?
C44 C39 C40 117.6(2) . . ?
C44 C39 Si2 125.1(2) . . ?
C40 C39 Si2 117.2(2) . . ?
C41 C40 C39 119.8(3) . . ?
C41 C40 C51 115.7(2) . . ?
C39 C40 C51 124.5(3) . . ?
C42 C41 C40 122.8(3) . . ?
C42 C41 H41 118.6 . . ?
C40 C41 H41 118.6 . . ?
C41 C42 C43 116.9(3) . . ?
C41 C42 C48 122.1(3) . . ?
C43 C42 C48 120.9(3) . . ?
C42 C43 C44 123.1(3) . . ?
C42 C43 H43 118.5 . . ?
C44 C43 H43 118.5 . . ?
C43 C44 C39 119.6(3) . . ?
C43 C44 C45 116.7(3) . . ?
C39 C44 C45 123.7(2) . . ?
C44 C45 C47 111.3(3) . . ?
C44 C45 C46 111.1(3) . . ?
C47 C45 C46 110.7(3) . . ?
C44 C45 H45 107.9 . . ?
C47 C45 H45 107.9 . . ?
C46 C45 H45 107.9 . . ?
C45 C46 H46A 109.5 . . ?
C45 C46 H46B 109.5 . . ?
H46A C46 H46B 109.5 . . ?
C45 C46 H46C 109.5 . . ?
H46A C46 H46C 109.5 . . ?
H46B C46 H46C 109.5 . . ?
C45 C47 H47A 109.5 . . ?
C45 C47 H47B 109.5 . . ?
H47A C47 H47B 109.5 . . ?
C45 C47 H47C 109.5 . . ?
H47A C47 H47C 109.5 . . ?
H47B C47 H47C 109.5 . . ?
C49B C48 C42 116.2(7) . . ?
C50A C48 C42 111.3(11) . . ?
C49B C48 C50B 114.2(12) . . ?
C42 C48 C50B 111.5(10) . . ?
C50A C48 C49A 112.4(11) . . ?
C42 C48 C49A 110.3(6) . . ?
C50A C48 H48A 107.5 . . ?
C42 C48 H48A 107.5 . . ?
C49A C48 H48A 107.5 . . ?
C49B C48 H48B 104.5 . . ?
C42 C48 H48B 104.5 . . ?
C50B C48 H48B 104.5 . . ?
C48 C49A H49A 109.5 . . ?
C48 C49A H49B 109.5 . . ?
H49A C49A H49B 109.5 . . ?
C48 C49A H49C 109.5 . . ?
H49A C49A H49C 109.5 . . ?
H49B C49A H49C 109.5 . . ?
C48 C50A H50A 109.5 . . ?
C48 C50A H50B 109.5 . . ?
H50A C50A H50B 109.5 . . ?
C48 C50A H50C 109.5 . . ?
H50A C50A H50C 109.5 . . ?
H50B C50A H50C 109.5 . . ?
C48 C49B H49D 109.5 . . ?
C48 C49B H49E 109.5 . . ?
H49D C49B H49E 109.5 . . ?
C48 C49B H49F 109.5 . . ?
H49D C49B H49F 109.5 . . ?
H49E C49B H49F 109.5 . . ?
C48 C50B H50D 109.5 . . ?
C48 C50B H50E 109.5 . . ?
H50D C50B H50E 109.5 . . ?
C48 C50B H50F 109.5 . . ?
H50D C50B H50F 109.5 . . ?
H50E C50B H50F 109.5 . . ?
C40 C51 C52 111.2(2) . . ?
C40 C51 C53 111.3(3) . . ?
C52 C51 C53 110.7(2) . . ?
C40 C51 H51 107.8 . . ?
C52 C51 H51 107.8 . . ?
C53 C51 H51 107.8 . . ?
C51 C52 H52A 109.5 . . ?
C51 C52 H52B 109.5 . . ?
H52A C52 H52B 109.5 . . ?
C51 C52 H52C 109.5 . . ?
H52A C52 H52C 109.5 . . ?
H52B C52 H52C 109.5 . . ?
C51 C53 H53A 109.5 . . ?
C51 C53 H53B 109.5 . . ?
H53A C53 H53B 109.5 . . ?
C51 C53 H53C 109.5 . . ?
H53A C53 H53C 109.5 . . ?
H53B C53 H53C 109.5 . . ?
C55 C54 C59 117.8(2) . . ?
C55 C54 Si2 125.6(2) . . ?
C59 C54 Si2 116.3(2) . . ?
C56 C55 C54 119.4(3) . . ?
C56 C55 C60 115.8(3) . . ?
C54 C55 C60 124.8(2) . . ?
C57 C56 C55 122.4(3) . . ?
C57 C56 H56 118.8 . . ?
C55 C56 H56 118.8 . . ?
C58 C57 C56 117.7(3) . . ?
C58 C57 C63 120.3(3) . . ?
C56 C57 C63 122.0(3) . . ?
C57 C58 C59 122.2(3) . . ?
C57 C58 H58 118.9 . . ?
C59 C58 H58 118.9 . . ?
C58 C59 C54 119.7(3) . . ?
C58 C59 C66 117.6(3) . . ?
C54 C59 C66 122.7(2) . . ?
C61 C60 C62 110.3(3) . . ?
C61 C60 C55 111.8(3) . . ?
C62 C60 C55 111.3(3) . . ?
C61 C60 H60 107.7 . . ?
C62 C60 H60 107.7 . . ?
C55 C60 H60 107.7 . . ?
C60 C61 H61A 109.5 . . ?
C60 C61 H61B 109.5 . . ?
H61A C61 H61B 109.5 . . ?
C60 C61 H61C 109.5 . . ?
H61A C61 H61C 109.5 . . ?
H61B C61 H61C 109.5 . . ?
C60 C62 H62A 109.5 . . ?
C60 C62 H62B 109.5 . . ?
H62A C62 H62B 109.5 . . ?
C60 C62 H62C 109.5 . . ?
H62A C62 H62C 109.5 . . ?
H62B C62 H62C 109.5 . . ?
C64B C63 C57 116.5(8) . . ?
C57 C63 C65A 114.4(3) . . ?
C57 C63 C64A 109.0(3) . . ?
C65A C63 C64A 105.4(3) . . ?
C64B C63 C65B 122.0(12) . . ?
C57 C63 C65B 105.5(6) . . ?
C57 C63 H63A 109.3 . . ?
C65A C63 H63A 109.3 . . ?
C64A C63 H63A 109.3 . . ?
C64B C63 H63B 103.5 . . ?
C57 C63 H63B 103.5 . . ?
C65B C63 H63B 103.5 . . ?
C63 C64A H64A 109.5 . . ?
C63 C64A H64B 109.5 . . ?
H64A C64A H64B 109.5 . . ?
C63 C64A H64C 109.5 . . ?
H64A C64A H64C 109.5 . . ?
H64B C64A H64C 109.5 . . ?
C63 C65A H65A 109.5 . . ?
C63 C65A H65B 109.5 . . ?
H65A C65A H65B 109.5 . . ?
C63 C65A H65C 109.5 . . ?
H65A C65A H65C 109.5 . . ?
H65B C65A H65C 109.5 . . ?
C63 C64B H64D 109.5 . . ?
C63 C64B H64E 109.5 . . ?
H64D C64B H64E 109.5 . . ?
C63 C64B H64F 109.5 . . ?
H64D C64B H64F 109.5 . . ?
H64E C64B H64F 109.5 . . ?
C63 C65B H65D 109.5 . . ?
C63 C65B H65E 109.5 . . ?
H65D C65B H65E 109.5 . . ?
C63 C65B H65F 109.5 . . ?
H65D C65B H65F 109.5 . . ?
H65E C65B H65F 109.5 . . ?
C59 C66 C67 111.4(3) . . ?
C59 C66 C68 112.9(2) . . ?
C67 C66 C68 110.1(3) . . ?
C59 C66 H66 107.4 . . ?
C67 C66 H66 107.4 . . ?
C68 C66 H66 107.4 . . ?
C66 C67 H67A 109.5 . . ?
C66 C67 H67B 109.5 . . ?
H67A C67 H67B 109.5 . . ?
C66 C67 H67C 109.5 . . ?
H67A C67 H67C 109.5 . . ?
H67B C67 H67C 109.5 . . ?
C66 C68 H68A 109.5 . . ?
C66 C68 H68B 109.5 . . ?
H68A C68 H68B 109.5 . . ?
C66 C68 H68C 109.5 . . ?
H68A C68 H68C 109.5 . . ?
H68B C68 H68C 109.5 . . ?
C70 C69 C74 117.1(2) . . ?
C70 C69 Si5 117.34(19) . . ?
C74 C69 Si5 125.5(2) . . ?
C71 C70 C69 120.3(3) . . ?
C71 C70 C75 115.9(2) . . ?
C69 C70 C75 123.8(2) . . ?
C72 C71 C70 122.9(3) . . ?
C72 C71 H71 118.5 . . ?
C70 C71 H71 118.5 . . ?
C71 C72 C73 116.8(3) . . ?
C71 C72 C78 121.4(3) . . ?
C73 C72 C78 121.8(3) . . ?
C72 C73 C74 123.0(3) . . ?
C72 C73 H73 118.5 . . ?
C74 C73 H73 118.5 . . ?
C73 C74 C69 119.6(2) . . ?
C73 C74 C81 116.6(2) . . ?
C69 C74 C81 123.8(2) . . ?
C70 C75 C76 112.3(2) . . ?
C70 C75 C77 110.9(3) . . ?
C76 C75 C77 111.2(3) . . ?
C70 C75 H75 107.4 . . ?
C76 C75 H75 107.4 . . ?
C77 C75 H75 107.4 . . ?
C75 C76 H76A 109.5 . . ?
C75 C76 H76B 109.5 . . ?
H76A C76 H76B 109.5 . . ?
C75 C76 H76C 109.5 . . ?
H76A C76 H76C 109.5 . . ?
H76B C76 H76C 109.5 . . ?
C75 C77 H77A 109.5 . . ?
C75 C77 H77B 109.5 . . ?
H77A C77 H77B 109.5 . . ?
C75 C77 H77C 109.5 . . ?
H77A C77 H77C 109.5 . . ?
H77B C77 H77C 109.5 . . ?
C80 C78 C72 111.0(3) . . ?
C80 C78 C79 111.4(3) . . ?
C72 C78 C79 111.5(3) . . ?
C80 C78 H78 107.6 . . ?
C72 C78 H78 107.6 . . ?
C79 C78 H78 107.6 . . ?
C78 C79 H79A 109.5 . . ?
C78 C79 H79B 109.5 . . ?
H79A C79 H79B 109.5 . . ?
C78 C79 H79C 109.5 . . ?
H79A C79 H79C 109.5 . . ?
H79B C79 H79C 109.5 . . ?
C78 C80 H80A 109.5 . . ?
C78 C80 H80B 109.5 . . ?
H80A C80 H80B 109.5 . . ?
C78 C80 H80C 109.5 . . ?
H80A C80 H80C 109.5 . . ?
H80B C80 H80C 109.5 . . ?
C83 C81 C82 108.7(2) . . ?
C83 C81 C74 111.9(2) . . ?
C82 C81 C74 112.4(2) . . ?
C83 C81 H81 107.9 . . ?
C82 C81 H81 107.9 . . ?
C74 C81 H81 107.9 . . ?
C81 C82 H82A 109.5 . . ?
C81 C82 H82B 109.5 . . ?
H82A C82 H82B 109.5 . . ?
C81 C82 H82C 109.5 . . ?
H82A C82 H82C 109.5 . . ?
H82B C82 H82C 109.5 . . ?
C81 C83 H83A 109.5 . . ?
C81 C83 H83B 109.5 . . ?
H83A C83 H83B 109.5 . . ?
C81 C83 H83C 109.5 . . ?
H83A C83 H83C 109.5 . . ?
H83B C83 H83C 109.5 . . ?
C89 C84 C85 117.3(2) . . ?
C89 C84 Si5 116.0(2) . . ?
C85 C84 Si5 126.6(2) . . ?
C86 C85 C84 119.9(3) . . ?
C86 C85 C90 116.8(3) . . ?
C84 C85 C90 123.4(2) . . ?
C87 C86 C85 122.7(3) . . ?
C87 C86 H86 118.6 . . ?
C85 C86 H86 118.6 . . ?
C86 C87 C88 117.2(3) . . ?
C86 C87 C93 120.8(3) . . ?
C88 C87 C93 122.0(3) . . ?
C87 C88 C89 122.3(3) . . ?
C87 C88 H88 118.8 . . ?
C89 C88 H88 118.8 . . ?
C88 C89 C84 120.6(3) . . ?
C88 C89 C96 117.2(3) . . ?
C84 C89 C96 122.2(3) . . ?
C85 C90 C91 111.8(2) . . ?
C85 C90 C92 112.6(3) . . ?
C91 C90 C92 109.5(2) . . ?
C85 C90 H90 107.6 . . ?
C91 C90 H90 107.6 . . ?
C92 C90 H90 107.6 . . ?
C90 C91 H91A 109.5 . . ?
C90 C91 H91B 109.5 . . ?
H91A C91 H91B 109.5 . . ?
C90 C91 H91C 109.5 . . ?
H91A C91 H91C 109.5 . . ?
H91B C91 H91C 109.5 . . ?
C90 C92 H92A 109.5 . . ?
C90 C92 H92B 109.5 . . ?
H92A C92 H92B 109.5 . . ?
C90 C92 H92C 109.5 . . ?
H92A C92 H92C 109.5 . . ?
H92B C92 H92C 109.5 . . ?
C95B C93 C94 126.4(7) . . ?
C95A C93 C94 116.5(5) . . ?
C95B C93 C87 116.9(7) . . ?
C95A C93 C87 116.0(4) . . ?
C94 C93 C87 111.4(3) . . ?
C95A C93 H93A 103.6 . . ?
C94 C93 H93A 103.6 . . ?
C87 C93 H93A 103.6 . . ?
C95B C93 H93B 97.7 . . ?
C94 C93 H93B 97.7 . . ?
C87 C93 H93B 97.7 . . ?
C93 C94 H94A 109.5 . . ?
C93 C94 H94B 109.5 . . ?
H94A C94 H94B 109.5 . . ?
C93 C94 H94C 109.5 . . ?
H94A C94 H94C 109.5 . . ?
H94B C94 H94C 109.5 . . ?
C93 C95A H95A 109.5 . . ?
C93 C95A H95B 109.5 . . ?
H95A C95A H95B 109.5 . . ?
C93 C95A H95C 109.5 . . ?
H95A C95A H95C 109.5 . . ?
H95B C95A H95C 109.5 . . ?
C93 C95B H95D 109.5 . . ?
C93 C95B H95E 109.5 . . ?
H95D C95B H95E 109.5 . . ?
C93 C95B H95F 109.5 . . ?
H95D C95B H95F 109.5 . . ?
H95E C95B H95F 109.5 . . ?
C89 C96 C97 111.9(3) . . ?
C89 C96 C98 111.5(3) . . ?
C97 C96 C98 112.1(3) . . ?
C89 C96 H96 107.0 . . ?
C97 C96 H96 107.0 . . ?
C98 C96 H96 107.0 . . ?
C96 C97 H97A 109.5 . . ?
C96 C97 H97B 109.5 . . ?
H97A C97 H97B 109.5 . . ?
C96 C97 H97C 109.5 . . ?
H97A C97 H97C 109.5 . . ?
H97B C97 H97C 109.5 . . ?
C96 C98 H98A 109.5 . . ?
C96 C98 H98B 109.5 . . ?
H98A C98 H98B 109.5 . . ?
C96 C98 H98C 109.5 . . ?
H98A C98 H98C 109.5 . . ?
H98B C98 H98C 109.5 . . ?
C02_1 C01_1 H01A_1 109.5 . . ?
C02_1 C01_1 H01B_1 109.5 . . ?
H01A_1 C01_1 H01B_1 109.5 . . ?
C02_1 C01_1 H01C_1 109.5 . . ?
H01A_1 C01_1 H01C_1 109.5 . . ?
H01B_1 C01_1 H01C_1 109.5 . . ?
C02_1 C01_1 H06C_1 59.4(11) . 3_675 ?
H01A_1 C01_1 H06C_1 100.8 . 3_675 ?
H01B_1 C01_1 H06C_1 57.2 . 3_675 ?
H01C_1 C01_1 H06C_1 149.7 . 3_675 ?
C03_1 C02_1 C01_1 134.3(14) . . ?
C03_1 C02_1 H02A_1 103.6 . . ?
C01_1 C02_1 H02A_1 103.6 . . ?
C03_1 C02_1 H02B_1 103.6 . . ?
C01_1 C02_1 H02B_1 103.6 . . ?
H02A_1 C02_1 H02B_1 105.3 . . ?
C03_1 C02_1 H06C_1 116.0(15) . 3_675 ?
C01_1 C02_1 H06C_1 49.9(10) . 3_675 ?
H02A_1 C02_1 H06C_1 63.5 . 3_675 ?
H02B_1 C02_1 H06C_1 140.3 . 3_675 ?
C02_1 C03_1 C04_1 140.5(12) . . ?
C02_1 C03_1 H03A_1 101.9 . . ?
C04_1 C03_1 H03A_1 101.9 . . ?
C02_1 C03_1 H03B_1 101.9 . . ?
C04_1 C03_1 H03B_1 101.9 . . ?
H03A_1 C03_1 H03B_1 104.7 . . ?
C02_1 C03_1 H04B_1 133.8(14) . 3_675 ?
C04_1 C03_1 H04B_1 54.5(11) . 3_675 ?
H03A_1 C03_1 H04B_1 48.0 . 3_675 ?
H03B_1 C03_1 H04B_1 117.8 . 3_675 ?
C05_1 C04_1 C03_1 132.7(13) . . ?
C05_1 C04_1 H04A_1 104.1 . . ?
C03_1 C04_1 H04A_1 104.1 . . ?
C05_1 C04_1 H04B_1 104.1 . . ?
C03_1 C04_1 H04B_1 104.1 . . ?
H04A_1 C04_1 H04B_1 105.5 . . ?
C05_1 C04_1 H04B_1 103.3(17) . 3_675 ?
C03_1 C04_1 H04B_1 51.7(9) . 3_675 ?
H04A_1 C04_1 H04B_1 72.7 . 3_675 ?
H04B_1 C04_1 H04B_1 152.1 . 3_675 ?
C04_1 C05_1 C06_1 137.7(15) . . ?
C04_1 C05_1 H05A_1 102.7 . . ?
C06_1 C05_1 H05A_1 102.7 . . ?
C04_1 C05_1 H05B_1 102.7 . . ?
C06_1 C05_1 H05B_1 102.7 . . ?
H05A_1 C05_1 H05B_1 105.0 . . ?
C04_1 C05_1 H02B_1 114.4(13) . 3_675 ?
C06_1 C05_1 H02B_1 52.0(9) . 3_675 ?
H05A_1 C05_1 H02B_1 63.2 . 3_675 ?
H05B_1 C05_1 H02B_1 142.6 . 3_675 ?
C05_1 C06_1 H06A_1 109.5 . . ?
C05_1 C06_1 H06B_1 109.5 . . ?
H06A_1 C06_1 H06B_1 109.5 . . ?
C05_1 C06_1 H06C_1 109.5 . . ?
H06A_1 C06_1 H06C_1 109.5 . . ?
H06B_1 C06_1 H06C_1 109.5 . . ?
C05_1 C06_1 H02B_1 63.8(10) . 3_675 ?
H06A_1 C06_1 H02B_1 102.4 . 3_675 ?
H06B_1 C06_1 H02B_1 51.9 . 3_675 ?
H06C_1 C06_1 H02B_1 147.5 . 3_675 ?

loop_
_geom_bond_atom_site_label_1
_geom_bond_atom_site_label_2
_geom_bond_distance
_geom_bond_site_symmetry_2
_geom_bond_publ_flag
Ir C16 2.153(3) . ?
Ir C17 2.159(3) . ?
Ir C20 2.161(3) . ?
Ir C21 2.198(3) . ?
Ir Si3 2.3517(7) . ?
Ir Ge 2.4113(3) . ?
Ge N2 1.995(2) . ?
Ge N1 2.005(2) . ?
Ge Si4 2.4444(8) . ?
Ge C1 2.451(3) . ?
Ge Si3 2.8481(8) . ?
Si1 Si3 2.2962(10) . ?
Si1 Si4 2.3021(10) . ?
Si1 Si2 2.3557(10) . ?
Si1 Si6 2.3747(10) . ?
Si2 C54 1.904(3) . ?
Si2 C39 1.908(3) . ?
Si2 Cl1 2.0951(10) . ?
Si3 Si6 2.3387(10) . ?
Si3 Si4 2.5652(10) . ?
Si4 Si5 2.3893(10) . ?
Si5 C69 1.926(3) . ?
Si5 C84 1.929(3) . ?
Si5 Si6 2.3677(10) . ?
Si6 C24 1.912(3) . ?
N2 C1 1.324(4) . ?
N2 C12 1.473(4) . ?
N1 C1 1.325(4) . ?
N1 C2 1.486(4) . ?
C1 C6A 1.498(4) . ?
C1 C6B 1.504(5) . ?
C2 C4 1.512(5) . ?
C2 C3 1.525(5) . ?
C2 C5 1.529(4) . ?
C3 H3A 0.9800 . ?
C3 H3B 0.9800 . ?
C3 H3C 0.9800 . ?
C4 H4A 0.9800 . ?
C4 H4B 0.9800 . ?
C4 H4C 0.9800 . ?
C5 H5A 0.9800 . ?
C5 H5B 0.9800 . ?
C5 H5C 0.9800 . ?
C6A C7A 1.3900 . ?
C6A C11A 1.3900 . ?
C7A C8A 1.3900 . ?
C7A H7A 0.9500 . ?
C8A C9A 1.3900 . ?
C8A H8A 0.9500 . ?
C9A C10A 1.3900 . ?
C9A H9A 0.9500 . ?
C10A C11A 1.3900 . ?
C10A H10A 0.9500 . ?
C11A H11A 0.9500 . ?
C6B C7B 1.3900 . ?
C6B C11B 1.3900 . ?
C7B C8B 1.3900 . ?
C7B H7B 0.9500 . ?
C8B C9B 1.3900 . ?
C8B H8B 0.9500 . ?
C9B C10B 1.3900 . ?
C9B H9B 0.9500 . ?
C10B C11B 1.3900 . ?
C10B H10B 0.9500 . ?
C11B H11B 0.9500 . ?
C12 C13B 1.418(16) . ?
C12 C14A 1.449(19) . ?
C12 C15 1.523(5) . ?
C12 C14B 1.621(16) . ?
C12 C13A 1.690(19) . ?
C13A H13A 0.9800 . ?
C13A H13B 0.9800 . ?
C13A H13C 0.9800 . ?
C14A H14A 0.9800 . ?
C14A H14B 0.9800 . ?
C14A H14C 0.9800 . ?
C13B H1DD 0.9800 . ?
C13B H13E 0.9800 . ?
C13B H13F 0.9800 . ?
C14B H14D 0.9800 . ?
C14B H14E 0.9800 . ?
C14B H14F 0.9800 . ?
C15 H15A 0.9800 . ?
C15 H15B 0.9800 . ?
C15 H15C 0.9800 . ?
C16 C17 1.402(4) . ?
C16 C23 1.510(4) . ?
C16 H16 1.0000 . ?
C17 C18 1.517(4) . ?
C17 H17 1.0000 . ?
C18 C19 1.537(5) . ?
C18 H18A 0.9900 . ?
C18 H18B 0.9900 . ?
C19 C20 1.505(5) . ?
C19 H19A 0.9900 . ?
C19 H19B 0.9900 . ?
C20 C21 1.395(5) . ?
C20 H20 1.0000 . ?
C21 C22 1.520(4) . ?
C21 H21 1.0000 . ?
C22 C23 1.534(5) . ?
C22 H22A 0.9900 . ?
C22 H22B 0.9900 . ?
C23 H23A 0.9900 . ?
C23 H23B 0.9900 . ?
C24 C29 1.406(4) . ?
C24 C25 1.422(4) . ?
C25 C26 1.395(4) . ?
C25 C30 1.514(4) . ?
C26 C27 1.381(4) . ?
C26 H26 0.9500 . ?
C27 C28 1.379(4) . ?
C27 C33 1.523(4) . ?
C28 C29 1.399(4) . ?
C28 H28 0.9500 . ?
C29 C36 1.528(4) . ?
C30 C31 1.524(4) . ?
C30 C32 1.533(4) . ?
C30 H30 1.0000 . ?
C31 H31A 0.9800 . ?
C31 H31B 0.9800 . ?
C31 H31C 0.9800 . ?
C32 H32A 0.9800 . ?
C32 H32B 0.9800 . ?
C32 H32C 0.9800 . ?
C33 C35 1.498(6) . ?
C33 C34 1.518(5) . ?
C33 H33 1.0000 . ?
C34 H34A 0.9800 . ?
C34 H34B 0.9800 . ?
C34 H34C 0.9800 . ?
C35 H35A 0.9800 . ?
C35 H35B 0.9800 . ?
C35 H35C 0.9800 . ?
C36 C37 1.523(4) . ?
C36 C38 1.528(4) . ?
C36 H36 1.0000 . ?
C37 H37A 0.9800 . ?
C37 H37B 0.9800 . ?
C37 H37C 0.9800 . ?
C38 H38A 0.9800 . ?
C38 H38B 0.9800 . ?
C38 H38C 0.9800 . ?
C39 C44 1.419(4) . ?
C39 C40 1.421(4) . ?
C40 C41 1.395(4) . ?
C40 C51 1.523(4) . ?
C41 C42 1.384(5) . ?
C41 H41 0.9500 . ?
C42 C43 1.384(4) . ?
C42 C48 1.515(4) . ?
C43 C44 1.394(4) . ?
C43 H43 0.9500 . ?
C44 C45 1.517(4) . ?
C45 C47 1.528(4) . ?
C45 C46 1.528(4) . ?
C45 H45 1.0000 . ?
C46 H46A 0.9800 . ?
C46 H46B 0.9800 . ?
C46 H46C 0.9800 . ?
C47 H47A 0.9800 . ?
C47 H47B 0.9800 . ?
C47 H47C 0.9800 . ?
C48 C49B 1.363(17) . ?
C48 C50A 1.37(3) . ?
C48 C50B 1.58(2) . ?
C48 C49A 1.641(16) . ?
C48 H48A 1.0000 . ?
C48 H48B 1.0000 . ?
C49A H49A 0.9800 . ?
C49A H49B 0.9800 . ?
C49A H49C 0.9800 . ?
C50A H50A 0.9800 . ?
C50A H50B 0.9800 . ?
C50A H50C 0.9800 . ?
C49B H49D 0.9800 . ?
C49B H49E 0.9800 . ?
C49B H49F 0.9800 . ?
C50B H50D 0.9800 . ?
C50B H50E 0.9800 . ?
C50B H50F 0.9800 . ?
C51 C52 1.528(4) . ?
C51 C53 1.532(4) . ?
C51 H51 1.0000 . ?
C52 H52A 0.9800 . ?
C52 H52B 0.9800 . ?
C52 H52C 0.9800 . ?
C53 H53A 0.9800 . ?
C53 H53B 0.9800 . ?
C53 H53C 0.9800 . ?
C54 C55 1.414(4) . ?
C54 C59 1.416(4) . ?
C55 C56 1.395(4) . ?
C55 C60 1.530(4) . ?
C56 C57 1.381(4) . ?
C56 H56 0.9500 . ?
C57 C58 1.378(4) . ?
C57 C63 1.517(4) . ?
C58 C59 1.396(4) . ?
C58 H58 0.9500 . ?
C59 C66 1.523(4) . ?
C60 C61 1.522(5) . ?
C60 C62 1.525(5) . ?
C60 H60 1.0000 . ?
C61 H61A 0.9800 . ?
C61 H61B 0.9800 . ?
C61 H61C 0.9800 . ?
C62 H62A 0.9800 . ?
C62 H62B 0.9800 . ?
C62 H62C 0.9800 . ?
C63 C64B 1.289(18) . ?
C63 C65A 1.550(6) . ?
C63 C64A 1.557(5) . ?
C63 C65B 1.58(2) . ?
C63 H63A 1.0000 . ?
C63 H63B 1.0000 . ?
C64A H64A 0.9800 . ?
C64A H64B 0.9800 . ?
C64A H64C 0.9800 . ?
C65A H65A 0.9800 . ?
C65A H65B 0.9800 . ?
C65A H65C 0.9800 . ?
C64B H64D 0.9800 . ?
C64B H64E 0.9800 . ?
C64B H64F 0.9800 . ?
C65B H65D 0.9800 . ?
C65B H65E 0.9800 . ?
C65B H65F 0.9800 . ?
C66 C67 1.529(4) . ?
C66 C68 1.534(4) . ?
C66 H66 1.0000 . ?
C67 H67A 0.9800 . ?
C67 H67B 0.9800 . ?
C67 H67C 0.9800 . ?
C68 H68A 0.9800 . ?
C68 H68B 0.9800 . ?
C68 H68C 0.9800 . ?
C69 C70 1.419(4) . ?
C69 C74 1.421(4) . ?
C70 C71 1.392(4) . ?
C70 C75 1.523(4) . ?
C71 C72 1.377(4) . ?
C71 H71 0.9500 . ?
C72 C73 1.388(4) . ?
C72 C78 1.515(4) . ?
C73 C74 1.397(4) . ?
C73 H73 0.9500 . ?
C74 C81 1.527(4) . ?
C75 C76 1.526(5) . ?
C75 C77 1.533(4) . ?
C75 H75 1.0000 . ?
C76 H76A 0.9800 . ?
C76 H76B 0.9800 . ?
C76 H76C 0.9800 . ?
C77 H77A 0.9800 . ?
C77 H77B 0.9800 . ?
C77 H77C 0.9800 . ?
C78 C80 1.513(5) . ?
C78 C79 1.526(5) . ?
C78 H78 1.0000 . ?
C79 H79A 0.9800 . ?
C79 H79B 0.9800 . ?
C79 H79C 0.9800 . ?
C80 H80A 0.9800 . ?
C80 H80B 0.9800 . ?
C80 H80C 0.9800 . ?
C81 C83 1.522(4) . ?
C81 C82 1.523(4) . ?
C81 H81 1.0000 . ?
C82 H82A 0.9800 . ?
C82 H82B 0.9800 . ?
C82 H82C 0.9800 . ?
C83 H83A 0.9800 . ?
C83 H83B 0.9800 . ?
C83 H83C 0.9800 . ?
C84 C89 1.408(4) . ?
C84 C85 1.419(4) . ?
C85 C86 1.396(4) . ?
C85 C90 1.520(4) . ?
C86 C87 1.378(5) . ?
C86 H86 0.9500 . ?
C87 C88 1.384(5) . ?
C87 C93 1.524(4) . ?
C88 C89 1.393(4) . ?
C88 H88 0.9500 . ?
C89 C96 1.521(4) . ?
C90 C91 1.525(4) . ?
C90 C92 1.533(4) . ?
C90 H90 1.0000 . ?
C91 H91A 0.9800 . ?
C91 H91B 0.9800 . ?
C91 H91C 0.9800 . ?
C92 H92A 0.9800 . ?
C92 H92B 0.9800 . ?
C92 H92C 0.9800 . ?
C93 C95B 1.366(16) . ?
C93 C95A 1.430(9) . ?
C93 C94 1.472(6) . ?
C93 H93A 1.0000 . ?
C93 H93B 1.0000 . ?
C94 H94A 0.9800 . ?
C94 H94B 0.9800 . ?
C94 H94C 0.9800 . ?
C95A H95A 0.9800 . ?
C95A H95B 0.9800 . ?
C95A H95C 0.9800 . ?
C95B H95D 0.9800 . ?
C95B H95E 0.9800 . ?
C95B H95F 0.9800 . ?
C96 C97 1.527(5) . ?
C96 C98 1.535(4) . ?
C96 H96 1.0000 . ?
C97 H97A 0.9800 . ?
C97 H97B 0.9800 . ?
C97 H97C 0.9800 . ?
C98 H98A 0.9800 . ?
C98 H98B 0.9800 . ?
C98 H98C 0.9800 . ?
C01_1 C02_1 1.427(13) . ?
C01_1 H01A_1 0.9800 . ?
C01_1 H01B_1 0.9800 . ?
C01_1 H01C_1 0.9800 . ?
C01_1 H06C_1 1.16(2) 3_675 ?
C02_1 C03_1 1.310(11) . ?
C02_1 H02A_1 0.9900 . ?
C02_1 H02B_1 0.9900 . ?
C02_1 H06C_1 1.30(2) 3_675 ?
C03_1 C04_1 1.451(12) . ?
C03_1 H03A_1 0.9900 . ?
C03_1 H03B_1 0.9900 . ?
C03_1 H04B_1 1.187(19) 3_675 ?
C04_1 C05_1 1.357(11) . ?
C04_1 H04A_1 0.9900 . ?
C04_1 H04B_1 0.9900 . ?
C04_1 H04B_1 1.23(3) 3_675 ?
C05_1 C06_1 1.447(12) . ?
C05_1 H05A_1 0.9900 . ?
C05_1 H05B_1 0.9900 . ?
C06_1 H06A_1 0.9800 . ?
C06_1 H06B_1 0.9800 . ?
C06_1 H06C_1 0.9800 . ?
